data_4113584
loop_
_publ_author_name
'Monica Soler'
'Wolfgang Wernsdorfer'
'Khalil A. Abboud'
'John C. Huffman'
'Ernest R. Davidson'
'David N. Hendrickson'
'George Christou'

_publ_section_title
;
 Single-Molecule Magnets: Two-Electron Reduced Version of a Mn12 Complex
 and Environmental Influences on the Magnetization Relaxation of
 (PPh4)2[Mn12O12(O2CCHCl2)16(H2O)4]
;
_journal_name_full 'Journal of the American Chemical Society'
_journal_page_first 3576
_journal_page_last 3588
_journal_paper_doi 10.1021/ja021066s
_journal_volume 125
_journal_year 2003
_chemical_formula_sum 'C84 H74 Cl40 Mn12 O49 P2'
_chemical_formula_weight 4006.65
_chemical_name_systematic
; 
 ? 
;
_space_group_IT_number 2
_symmetry_cell_setting triclinic
_symmetry_space_group_name_Hall '-P 1'
_symmetry_space_group_name_H-M 'P -1'
_atom_sites_solution_hydrogens geom
_atom_sites_solution_primary direct
_atom_sites_solution_secondary difmap
_audit_creation_method SHELXL-97
_cell_angle_alpha 109.3630(10)
_cell_angle_beta 93.6500(10)
_cell_angle_gamma 96.6740(10)
_cell_formula_units_Z 2
_cell_length_a 15.2645(6)
_cell_length_b 22.0533(9)
_cell_length_c 22.2281(9)
_cell_measurement_reflns_used 45
_cell_measurement_temperature 193(2)
_cell_measurement_theta_max 28.0
_cell_measurement_theta_min 2.0
_cell_volume 6969.8(5)
_computing_cell_refinement 'Bruker SMART & SAINT (Bruker 1998)'
_computing_data_collection 'Bruker SMART (Bruker 1998)'
_computing_data_reduction 'Bruker SHELXTL (Bruker 2000)'
_computing_molecular_graphics 'Bruker SHELXTL'
_computing_publication_material 'Bruker SHELXTL'
_computing_structure_refinement 'Bruker SHELXTL'
_computing_structure_solution 'Bruker SHELXTL'
_diffrn_ambient_temperature 193(2)
_diffrn_measured_fraction_theta_full 0.977
_diffrn_measured_fraction_theta_max 0.977
_diffrn_measurement_device_type 'SMART CCD area detector'
_diffrn_measurement_method '\w scans'
_diffrn_radiation_monochromator graphite
_diffrn_radiation_source 'normal-focus sealed tube'
_diffrn_radiation_type MoK\a
_diffrn_radiation_wavelength 0.71073
_diffrn_reflns_av_R_equivalents 0.0340
_diffrn_reflns_av_sigmaI/netI 0.0376
_diffrn_reflns_limit_h_max 19
_diffrn_reflns_limit_h_min -19
_diffrn_reflns_limit_k_max 28
_diffrn_reflns_limit_k_min -28
_diffrn_reflns_limit_l_max 28
_diffrn_reflns_limit_l_min -27
_diffrn_reflns_number 63035
_diffrn_reflns_theta_full 27.50
_diffrn_reflns_theta_max 27.50
_diffrn_reflns_theta_min 1.73
_diffrn_standards_decay_% none
_diffrn_standards_number 0
_exptl_absorpt_coefficient_mu 1.92
_exptl_absorpt_correction_T_max 0.8337
_exptl_absorpt_correction_T_min 0.6421
_exptl_absorpt_correction_type analytical
_exptl_absorpt_process_details 'based on measured indexed crystal faces, SHELXTL (Bruker 1998)'
_exptl_crystal_colour brown
_exptl_crystal_density_diffrn 1.909
_exptl_crystal_description plates
_exptl_crystal_F_000 3960
_exptl_crystal_size_max 0.20
_exptl_crystal_size_mid 0.15
_exptl_crystal_size_min 0.12
_refine_diff_density_max 1.881
_refine_diff_density_min -1.227
_refine_diff_density_rms 0.097
_refine_ls_extinction_method none
_refine_ls_goodness_of_fit_ref 1.007
_refine_ls_hydrogen_treatment mixed
_refine_ls_matrix_type full
_refine_ls_number_parameters 1784
_refine_ls_number_reflns 31276
_refine_ls_number_restraints 0
_refine_ls_restrained_S_all 1.007
_refine_ls_R_factor_all 0.0580
_refine_ls_R_factor_gt 0.0449
_refine_ls_shift/su_max 0.001
_refine_ls_shift/su_mean 0.000
_refine_ls_structure_factor_coef Fsqd
_refine_ls_weighting_details 'calc w=1/[\s^2^(Fo^2^)+(0.0494P)^2^+19.2424P] where P=(Fo^2^+2Fc^2^)/3'
_refine_ls_weighting_scheme calc
_refine_ls_wR_factor_gt 0.1109
_refine_ls_wR_factor_ref 0.1215
_reflns_number_gt 25355
_reflns_number_total 31276
_reflns_threshold_expression >2sigma(I)
_cod_data_source_file ja021066s_1.cif
_cod_data_source_block ms05
_cod_database_code 4113584

loop_
_symmetry_equiv_pos_as_xyz
'x, y, z'
'-x, -y, -z'

loop_
_atom_site_label
_atom_site_type_symbol
_atom_site_fract_x
_atom_site_fract_y
_atom_site_fract_z
_atom_site_U_iso_or_equiv
_atom_site_adp_type
_atom_site_occupancy
_atom_site_symmetry_multiplicity
_atom_site_calc_flag
_atom_site_refinement_flags
_atom_site_disorder_assembly
_atom_site_disorder_group
Mn1 Mn 0.41044(3) 0.12948(2) 0.22188(2) 0.02081(10) Uani 1 1 d . C .
Mn2 Mn 0.50452(3) 0.27772(2) 0.23308(2) 0.01956(10) Uani 1 1 d . . .
Mn3 Mn 0.44802(3) 0.41475(2) 0.22122(2) 0.01821(10) Uani 1 1 d . . .
Mn4 Mn 0.24224(3) 0.42354(3) 0.14530(3) 0.02279(11) Uani 1 1 d . . .
Mn5 Mn 0.02306(3) 0.34636(2) 0.14130(2) 0.01985(10) Uani 1 1 d . . .
Mn6 Mn -0.04320(3) 0.27122(2) 0.24339(2) 0.02022(10) Uani 1 1 d . . .
Mn7 Mn 0.04347(3) 0.20157(2) 0.34139(2) 0.02207(11) Uani 1 1 d . . .
Mn8 Mn 0.23376(4) 0.12036(3) 0.31041(3) 0.02935(12) Uani 1 1 d . . .
Mn9 Mn 0.28587(3) 0.20487(2) 0.20212(2) 0.01745(10) Uani 1 1 d . . .
Mn10 Mn 0.30896(3) 0.34225(2) 0.25164(2) 0.01639(9) Uani 1 1 d . C .
Mn11 Mn 0.14995(3) 0.27839(2) 0.17127(2) 0.01726(10) Uani 1 1 d . C .
Mn12 Mn 0.17261(3) 0.26576(2) 0.29420(2) 0.01814(10) Uani 1 1 d . C .
Cl1 Cl 0.52560(8) -0.00232(7) 0.31790(7) 0.0593(3) Uani 1 1 d . C .
Cl2 Cl 0.35801(8) -0.07355(5) 0.32622(6) 0.0460(3) Uani 1 1 d . C .
Cl3 Cl 0.6958(2) 0.1094(6) 0.11922(19) 0.072(2) Uani 0.57(2) 1 d P A 5
Cl3' Cl 0.6913(3) 0.0757(7) 0.1334(5) 0.079(3) Uani 0.43(2) 1 d P A 6
Cl4 Cl 0.7174(4) 0.0898(6) 0.2412(8) 0.096(3) Uani 0.57(2) 1 d P A 5
Cl4' Cl 0.7183(4) 0.1221(6) 0.2704(4) 0.063(2) Uani 0.43(2) 1 d P A 6
Cl5 Cl 0.22974(11) 0.07136(8) -0.02786(7) 0.0441(5) Uani 0.722(4) 1 d P B 3
Cl5' Cl 0.3057(4) 0.0506(3) -0.0326(2) 0.069(2) Uani 0.278(4) 1 d P B 4
Cl6 Cl 0.20509(10) -0.02206(6) 0.03634(7) 0.0672(4) Uani 1 1 d . B .
Cl7 Cl 0.4041(14) 0.3084(10) 0.4394(10) 0.297(9) Uiso 0.3451(15) 1 d P . .
Cl8 Cl 0.5141(2) 0.25290(19) 0.47759(11) 0.1125(14) Uani 0.690(3) 1 d P C 1
Cl8' Cl 0.5197(3) 0.1859(3) 0.4537(2) 0.077(2) Uani 0.310(3) 1 d P C 2
Cl9 Cl 0.52335(18) 0.31922(11) 0.38607(10) 0.0770(8) Uani 0.690(3) 1 d P C 1
Cl9' Cl 0.6004(4) 0.3073(3) 0.4605(3) 0.0806(17) Uani 0.310(3) 1 d P C 2
Cl10 Cl 0.49991(9) 0.31148(7) -0.01454(5) 0.0537(3) Uani 1 1 d . . .
Cl11 Cl 0.37839(9) 0.21375(6) 0.01151(6) 0.0553(3) Uani 1 1 d . . .
Cl12 Cl 0.67669(9) 0.45189(7) 0.40438(6) 0.0603(3) Uani 1 1 d . . .
Cl13 Cl 0.79813(6) 0.41509(5) 0.30842(6) 0.0427(2) Uani 1 1 d . . .
Cl14 Cl 0.29324(8) 0.53766(7) 0.43419(6) 0.0598(3) Uani 1 1 d . C .
Cl15 Cl 0.48491(7) 0.55451(5) 0.45855(5) 0.0420(2) Uani 1 1 d . C .
Cl16 Cl 0.45707(7) 0.56224(7) 0.06578(6) 0.0500(3) Uani 1 1 d . . .
Cl17 Cl 0.44784(10) 0.64323(5) 0.19727(7) 0.0613(3) Uani 1 1 d . . .
Cl18 Cl 0.09313(7) 0.47508(5) -0.03660(5) 0.0407(2) Uani 1 1 d . . .
Cl19 Cl 0.08089(8) 0.33694(6) -0.05833(6) 0.0495(3) Uani 1 1 d . . .
Cl20 Cl 0.08630(9) 0.54691(5) 0.35296(6) 0.0515(3) Uani 1 1 d . . .
Cl21 Cl 0.04287(9) 0.45439(6) 0.41660(5) 0.0509(3) Uani 1 1 d . . .
Cl22 Cl 0.13922(8) 0.18782(6) -0.06223(5) 0.0485(3) Uani 1 1 d . C .
Cl23 Cl -0.05083(8) 0.15023(6) -0.06586(5) 0.0493(3) Uani 1 1 d . C .
Cl24 Cl -0.28764(7) 0.37697(6) 0.12833(6) 0.0444(3) Uani 1 1 d . . .
Cl25 Cl -0.28014(8) 0.24127(7) 0.05641(7) 0.0628(4) Uani 1 1 d . . .
Cl26 Cl -0.1383(6) 0.3495(3) 0.4634(3) 0.0471(15) Uani 0.33 1 d P C 7
Cl27 Cl -0.2177(3) 0.2194(2) 0.4433(2) 0.0541(10) Uani 0.33 1 d P C 7
Cl28 Cl -0.2846(8) 0.244(2) 0.3766(7) 0.54(3) Uani 0.33 1 d P C 8
Cl29 Cl -0.1406(7) 0.3301(5) 0.4745(4) 0.088(3) Uani 0.33 1 d P C 8
Cl30 Cl -0.2674(5) 0.2224(3) 0.4112(5) 0.111(3) Uani 0.33 1 d P C 9
Cl31 Cl 0.01422(10) 0.05750(8) 0.09757(6) 0.0674(4) Uani 1 1 d . . .
Cl32 Cl -0.08919(9) -0.01193(5) 0.16564(6) 0.0566(3) Uani 1 1 d . . .
Cl33 Cl 0.28662(9) 0.36548(7) 0.52511(6) 0.0610(3) Uani 1 1 d . C .
Cl34 Cl 0.11286(10) 0.40449(6) 0.54524(5) 0.0555(3) Uani 1 1 d . C .
Cl35 Cl -0.05768(10) 0.01204(7) 0.38250(9) 0.0774(5) Uani 1 1 d . . .
Cl36 Cl 0.10640(10) 0.00753(7) 0.45080(8) 0.0630(4) Uani 1 1 d . . .
O1 O 0.40455(17) 0.04386(12) 0.23174(12) 0.0296(5) Uani 1 1 d . . .
O2 O 0.53466(17) 0.11917(13) 0.20350(15) 0.0359(6) Uani 1 1 d . . .
O3 O 0.3700(2) 0.07943(13) 0.12049(12) 0.0363(6) Uani 1 1 d . . .
O4 O 0.41104(14) 0.20910(11) 0.20430(11) 0.0197(4) Uani 1 1 d . C .
O5 O 0.29315(15) 0.13874(11) 0.23392(11) 0.0206(5) Uani 1 1 d . C .
O6 O 0.4582(2) 0.17923(16) 0.32062(14) 0.0463(8) Uani 1 1 d . . .
O7 O 0.52909(16) 0.27708(12) 0.14003(12) 0.0264(5) Uani 1 1 d . C .
O8 O 0.60697(16) 0.34593(11) 0.27433(13) 0.0274(5) Uani 1 1 d . C .
O9 O 0.59725(16) 0.22227(12) 0.22575(13) 0.0300(5) Uani 1 1 d . A .
O10 O 0.43122(14) 0.34168(10) 0.24778(10) 0.0182(4) Uani 1 1 d . C .
O11 O 0.5112(6) 0.2756(4) 0.3334(3) 0.0276(18) Uani 0.310(3) 1 d P C 2
O12 O 0.57725(15) 0.43304(11) 0.24977(12) 0.0250(5) Uani 1 1 d . C .
O13 O 0.45713(16) 0.35343(12) 0.12162(12) 0.0261(5) Uani 1 1 d . C .
O14 O 0.44176(16) 0.47609(12) 0.32404(12) 0.0273(5) Uani 1 1 d . C .
O15 O 0.46843(15) 0.49081(11) 0.19537(12) 0.0257(5) Uani 1 1 d . C .
O16 O 0.32519(14) 0.40546(10) 0.21465(11) 0.0189(4) Uani 1 1 d . C .
O17 O 0.34581(17) 0.49551(15) 0.13682(16) 0.0421(7) Uani 1 1 d . C .
O18 O 0.29280(19) 0.35553(16) 0.06152(13) 0.0406(7) Uani 1 1 d . C .
O19 O 0.19444(19) 0.50247(13) 0.22054(15) 0.0388(6) Uani 1 1 d . C .
O20 O 0.14423(14) 0.34647(11) 0.14162(11) 0.0196(4) Uani 1 1 d . C .
O21 O 0.15476(17) 0.44456(14) 0.07755(14) 0.0350(6) Uani 1 1 d . C .
O22 O 0.04627(16) 0.42866(12) 0.23412(12) 0.0261(5) Uani 1 1 d . C .
O23 O 0.00709(16) 0.26015(12) 0.05183(12) 0.0269(5) Uani 1 1 d . C .
O24 O -0.10695(15) 0.34241(12) 0.13796(12) 0.0263(5) Uani 1 1 d . C .
O25 O 0.01778(16) 0.40077(12) 0.08669(12) 0.0265(5) Uani 1 1 d . C .
O26 O 0.02996(14) 0.28281(11) 0.18204(11) 0.0200(4) Uani 1 1 d . C .
O27 O -0.15083(15) 0.27546(12) 0.19152(12) 0.0266(5) Uani 1 1 d . C .
O28 O -0.02811(17) 0.37482(12) 0.28901(13) 0.0299(5) Uani 1 1 d . C .
O29 O -0.12709(17) 0.27188(13) 0.30787(13) 0.0310(6) Uani 1 1 d . C .
O30 O -0.08273(17) 0.16873(12) 0.19808(13) 0.0306(6) Uani 1 1 d . C .
O31 O 0.04984(15) 0.26206(11) 0.29722(11) 0.0209(5) Uani 1 1 d . C .
O32 O 0.09567(17) 0.28662(12) 0.43054(12) 0.0293(5) Uani 1 1 d . C .
O33 O -0.00824(17) 0.11867(12) 0.25324(12) 0.0281(5) Uani 1 1 d . C .
O34 O -0.07399(17) 0.21857(14) 0.36928(13) 0.0329(6) Uani 1 1 d . C .
O35 O 0.03861(17) 0.14186(12) 0.38937(12) 0.0299(5) Uani 1 1 d . C .
O36 O 0.16023(15) 0.19787(11) 0.32419(11) 0.0218(5) Uani 1 1 d . C .
O37 O 0.1338(2) 0.04906(15) 0.23526(18) 0.0501(8) Uani 1 1 d . C .
O38 O 0.1577(2) 0.09020(19) 0.37773(19) 0.0596(10) Uani 1 1 d . C .
O39 O 0.31180(19) 0.04257(15) 0.30579(14) 0.0384(7) Uani 1 1 d . C .
O40 O 0.3350(3) 0.1853(2) 0.3832(2) 0.0805(14) Uani 1 1 d . C .
O41 O 0.27619(14) 0.27672(10) 0.17088(10) 0.0176(4) Uani 1 1 d . C .
O42 O 0.16154(14) 0.20996(10) 0.20739(10) 0.0187(4) Uani 1 1 d . C .
O43 O 0.26488(17) 0.14174(12) 0.11387(11) 0.0278(5) Uani 1 1 d . B .
O44 O 0.29640(14) 0.27014(10) 0.28409(10) 0.0180(4) Uani 1 1 d . C .
O45 O 0.18459(14) 0.33494(10) 0.25679(10) 0.0181(4) Uani 1 1 d . . .
O46 O 0.33161(15) 0.40637(11) 0.33899(11) 0.0227(5) Uani 1 1 d . . .
O47 O 0.11941(15) 0.21569(11) 0.08461(11) 0.0228(5) Uani 1 1 d . . .
O48 O 0.19529(16) 0.33112(12) 0.38055(11) 0.0244(5) Uani 1 1 d . . .
C1 C 0.3717(2) 0.02350(17) 0.27334(17) 0.0270(7) Uani 1 1 d . C .
C2 C 0.4157(3) -0.03318(19) 0.2807(2) 0.0338(8) Uani 1 1 d . . .
H2A H 0.4184 -0.0652 0.2370 0.041 Uiso 1 1 calc R C .
C3 C 0.5983(2) 0.16243(17) 0.21102(18) 0.0270(7) Uani 1 1 d . A .
C4 C 0.6914(3) 0.14339(19) 0.2022(2) 0.0339(8) Uani 1 1 d . . .
C5 C 0.3062(3) 0.09334(17) 0.09350(17) 0.0324(8) Uani 1 1 d . B .
C6 C 0.2756(4) 0.0425(2) 0.0269(2) 0.0617(15) Uani 1 1 d . . .
C7 C 0.4137(4) 0.2052(3) 0.3660(3) 0.0327(12) Uani 0.690(3) 1 d P C 1
C8 C 0.4565(5) 0.2687(3) 0.4176(3) 0.0511(18) Uani 0.690(3) 1 d P C 1
C9 C 0.5032(10) 0.2268(7) 0.3489(6) 0.042(4) Uani 0.310(3) 1 d P C 2
C10 C 0.5656(13) 0.2280(11) 0.4119(13) 0.088(8) Uani 0.310(3) 1 d P C 2
H10B H 0.6197 0.2088 0.3964 0.105 Uiso 0.310(3) 1 calc PR C 2
C11 C 0.4909(2) 0.30211(17) 0.10496(16) 0.0231(7) Uani 1 1 d . . .
C12 C 0.4842(3) 0.2621(2) 0.03316(18) 0.0335(8) Uani 1 1 d . C .
H12C H 0.5307 0.2328 0.0263 0.040 Uiso 1 1 calc R . .
C13 C 0.6205(2) 0.40433(16) 0.27875(17) 0.0225(7) Uani 1 1 d . . .
C14 C 0.6993(2) 0.44700(18) 0.32572(19) 0.0296(8) Uani 1 1 d . C .
H14C H 0.7054 0.4916 0.3228 0.035 Uiso 1 1 calc R . .
C15 C 0.3892(2) 0.45716(16) 0.35623(16) 0.0223(6) Uani 1 1 d . C .
C16 C 0.3881(2) 0.49770(18) 0.42732(17) 0.0305(8) Uani 1 1 d . . .
H16C H 0.3829 0.4677 0.4526 0.037 Uiso 1 1 calc R C .
C17 C 0.4234(2) 0.51335(17) 0.16009(17) 0.0248(7) Uani 1 1 d . . .
C18 C 0.4770(2) 0.56979(18) 0.14698(19) 0.0304(8) Uani 1 1 d . C .
H18F H 0.5416 0.5693 0.1573 0.037 Uiso 1 1 calc R . .
C19 C 0.0770(2) 0.42086(17) 0.05762(17) 0.0257(7) Uani 1 1 d . . .
C20 C 0.0459(3) 0.41102(18) -0.01255(18) 0.0303(8) Uani 1 1 d . C .
H20E H -0.0203 0.4068 -0.0187 0.036 Uiso 1 1 calc R . .
C21 C 0.0266(2) 0.41890(16) 0.28497(17) 0.0239(7) Uani 1 1 d . . .
C22 C 0.0814(3) 0.46409(18) 0.34698(18) 0.0317(8) Uani 1 1 d . C .
H22B H 0.1434 0.4535 0.3454 0.038 Uiso 1 1 calc R . .
C23 C 0.0578(2) 0.21952(16) 0.04491(16) 0.0238(7) Uani 1 1 d . C .
C24 C 0.0525(3) 0.16451(19) -0.02023(18) 0.0317(8) Uani 1 1 d . . .
H24A H 0.0635 0.1237 -0.0126 0.038 Uiso 1 1 calc R C .
C25 C -0.1628(2) 0.30818(17) 0.15638(17) 0.0244(7) Uani 1 1 d . . .
C26 C -0.2609(2) 0.30296(19) 0.13267(19) 0.0313(8) Uani 1 1 d . C .
H26A H -0.2984 0.2896 0.1627 0.038 Uiso 1 1 calc R . .
C27 C -0.1253(3) 0.25345(19) 0.35517(19) 0.0324(8) Uani 1 1 d . . .
C28 C -0.1930(4) 0.2791(3) 0.4017(3) 0.0605(14) Uani 1 1 d . C .
C29 C -0.0531(2) 0.12124(16) 0.20517(16) 0.0236(7) Uani 1 1 d . . .
C30 C -0.0744(3) 0.05931(19) 0.14558(19) 0.0338(8) Uani 1 1 d . C .
H30A H -0.1300 0.0616 0.1206 0.041 Uiso 1 1 calc R . .
C31 C 0.1550(2) 0.32866(17) 0.42859(16) 0.0257(7) Uani 1 1 d . C .
C32 C 0.1913(3) 0.38617(19) 0.48962(17) 0.0345(9) Uani 1 1 d . . .
H32A H 0.2097 0.4253 0.4776 0.041 Uiso 1 1 calc R C .
C33 C 0.0848(3) 0.09990(18) 0.39512(18) 0.0307(8) Uani 1 1 d . . .
C34 C 0.0385(3) 0.05843(19) 0.4308(2) 0.0355(9) Uani 1 1 d . C .
H34A H 0.0205 0.0883 0.4713 0.043 Uiso 1 1 calc R . .
P1 P 0.28044(6) 0.19168(4) 0.63854(4) 0.02671(19) Uani 1 1 d . . .
C40 C 0.2833(3) 0.16358(19) 0.70588(18) 0.0315(8) Uani 1 1 d . . .
C41 C 0.3139(3) 0.2042(2) 0.7674(2) 0.0417(10) Uani 1 1 d . . .
H41A H 0.3357 0.2486 0.7756 0.050 Uiso 1 1 calc R . .
C42 C 0.3126(3) 0.1793(3) 0.8179(2) 0.0528(12) Uani 1 1 d . . .
H42A H 0.3340 0.2069 0.8604 0.063 Uiso 1 1 calc R . .
C43 C 0.2804(3) 0.1153(3) 0.8058(2) 0.0507(12) Uani 1 1 d . . .
H43A H 0.2773 0.0990 0.8403 0.061 Uiso 1 1 calc R . .
C44 C 0.2526(3) 0.0746(2) 0.7444(3) 0.0488(11) Uani 1 1 d . . .
H44A H 0.2321 0.0300 0.7365 0.059 Uiso 1 1 calc R . .
C45 C 0.2539(3) 0.0977(2) 0.6935(2) 0.0396(9) Uani 1 1 d . . .
H45A H 0.2350 0.0692 0.6509 0.048 Uiso 1 1 calc R . .
C50 C 0.3369(3) 0.13976(18) 0.57842(18) 0.0305(8) Uani 1 1 d . . .
C51 C 0.4169(3) 0.1234(2) 0.5974(2) 0.0403(9) Uani 1 1 d . . .
H51A H 0.4375 0.1360 0.6416 0.048 Uiso 1 1 calc R . .
C52 C 0.4662(4) 0.0886(3) 0.5512(2) 0.0542(13) Uani 1 1 d . . .
H52A H 0.5216 0.0782 0.5637 0.065 Uiso 1 1 calc R . .
C53 C 0.4348(4) 0.0691(3) 0.4876(2) 0.0627(15) Uani 1 1 d . . .
H53A H 0.4686 0.0448 0.4562 0.075 Uiso 1 1 calc R . .
C54 C 0.3552(4) 0.0841(3) 0.4686(2) 0.0616(15) Uani 1 1 d . . .
H54A H 0.3340 0.0699 0.4243 0.074 Uiso 1 1 calc R . .
C55 C 0.3062(3) 0.1199(2) 0.5136(2) 0.0430(10) Uani 1 1 d . . .
H55A H 0.2515 0.1309 0.5005 0.052 Uiso 1 1 calc R . .
C60 C 0.1679(2) 0.19180(17) 0.60899(17) 0.0277(7) Uani 1 1 d . . .
C61 C 0.1530(3) 0.22857(19) 0.56948(19) 0.0335(8) Uani 1 1 d . . .
H61A H 0.2016 0.2524 0.5586 0.040 Uiso 1 1 calc R . .
C62 C 0.0665(3) 0.2301(2) 0.54637(19) 0.0350(8) Uani 1 1 d . . .
H62A H 0.0562 0.2545 0.5192 0.042 Uiso 1 1 calc R . .
C63 C -0.0042(3) 0.1959(2) 0.56297(19) 0.0353(8) Uani 1 1 d . . .
H63A H -0.0632 0.1974 0.5477 0.042 Uiso 1 1 calc R . .
C64 C 0.0108(3) 0.15940(19) 0.60176(19) 0.0329(8) Uani 1 1 d . . .
H64A H -0.0381 0.1359 0.6128 0.039 Uiso 1 1 calc R . .
C65 C 0.0963(3) 0.15699(18) 0.62460(18) 0.0302(8) Uani 1 1 d . . .
H65A H 0.1061 0.1316 0.6509 0.036 Uiso 1 1 calc R . .
C70 C 0.3355(2) 0.27338(17) 0.65967(18) 0.0281(7) Uani 1 1 d . . .
C71 C 0.4065(3) 0.2869(2) 0.6278(2) 0.0359(9) Uani 1 1 d . . .
H71A H 0.4294 0.2526 0.5976 0.043 Uiso 1 1 calc R . .
C72 C 0.4436(3) 0.3509(2) 0.6404(2) 0.0447(11) Uani 1 1 d . . .
H72A H 0.4919 0.3603 0.6184 0.054 Uiso 1 1 calc R . .
C73 C 0.4112(3) 0.4006(2) 0.6844(2) 0.0457(11) Uani 1 1 d . . .
H73A H 0.4371 0.4442 0.6927 0.055 Uiso 1 1 calc R . .
C74 C 0.3414(3) 0.3877(2) 0.7166(2) 0.0463(11) Uani 1 1 d . . .
H74A H 0.3196 0.4224 0.7472 0.056 Uiso 1 1 calc R . .
C75 C 0.3028(3) 0.32398(19) 0.7046(2) 0.0369(9) Uani 1 1 d . . .
H75A H 0.2545 0.3150 0.7267 0.044 Uiso 1 1 calc R . .
P2 P 0.11129(6) 0.70089(5) 0.23033(4) 0.02690(19) Uani 1 1 d . . .
C80 C 0.2014(3) 0.70965(18) 0.28982(18) 0.0312(8) Uani 1 1 d . . .
C81 C 0.1886(3) 0.6935(2) 0.3443(2) 0.0437(10) Uani 1 1 d . . .
H81A H 0.1311 0.6769 0.3507 0.052 Uiso 1 1 calc R . .
C82 C 0.2603(4) 0.7017(3) 0.3892(3) 0.0640(15) Uani 1 1 d . . .
H82A H 0.2523 0.6891 0.4257 0.077 Uiso 1 1 calc R . .
C83 C 0.3427(4) 0.7278(3) 0.3811(3) 0.0651(15) Uani 1 1 d . . .
H83A H 0.3912 0.7341 0.4126 0.078 Uiso 1 1 calc R . .
C84 C 0.3563(3) 0.7450(3) 0.3280(2) 0.0576(13) Uani 1 1 d . . .
H84A H 0.4138 0.7629 0.3229 0.069 Uiso 1 1 calc R . .
C85 C 0.2861(3) 0.7362(2) 0.2822(2) 0.0433(10) Uani 1 1 d . . .
H85A H 0.2952 0.7482 0.2456 0.052 Uiso 1 1 calc R . .
C90 C 0.1521(2) 0.67436(18) 0.15346(17) 0.0286(7) Uani 1 1 d . . .
C91 C 0.2003(3) 0.62218(19) 0.13774(19) 0.0341(8) Uani 1 1 d . . .
H91A H 0.2122 0.6013 0.1678 0.041 Uiso 1 1 calc R . .
C92 C 0.2304(3) 0.6012(2) 0.0779(2) 0.0410(10) Uani 1 1 d . . .
H92A H 0.2635 0.5659 0.0669 0.049 Uiso 1 1 calc R . .
C93 C 0.2124(3) 0.6317(2) 0.0339(2) 0.0440(10) Uani 1 1 d . . .
H93A H 0.2331 0.6170 -0.0071 0.053 Uiso 1 1 calc R . .
C94 C 0.1649(3) 0.6830(2) 0.0493(2) 0.0410(10) Uani 1 1 d . . .
H94A H 0.1526 0.7033 0.0187 0.049 Uiso 1 1 calc R . .
C95 C 0.1345(3) 0.70546(19) 0.10951(19) 0.0330(8) Uani 1 1 d . . .
H95A H 0.1024 0.7413 0.1205 0.040 Uiso 1 1 calc R . .
C100 C 0.0218(2) 0.64314(19) 0.23568(18) 0.0296(8) Uani 1 1 d . . .
C101 C 0.0077(3) 0.57955(19) 0.19267(19) 0.0330(8) Uani 1 1 d . . .
H10A H 0.0441 0.5666 0.1589 0.040 Uiso 1 1 calc R . .
C102 C -0.0599(3) 0.5352(2) 0.1995(2) 0.0387(9) Uani 1 1 d . . .
H10C H -0.0705 0.4920 0.1698 0.046 Uiso 1 1 calc R . .
C103 C -0.1116(3) 0.5537(2) 0.2492(2) 0.0423(10) Uani 1 1 d . . .
H10D H -0.1573 0.5230 0.2538 0.051 Uiso 1 1 calc R . .
C104 C -0.0977(3) 0.6168(2) 0.2927(2) 0.0433(10) Uani 1 1 d . . .
H10E H -0.1333 0.6289 0.3271 0.052 Uiso 1 1 calc R . .
C105 C -0.0318(3) 0.6621(2) 0.28583(19) 0.0364(9) Uani 1 1 d . . .
H10F H -0.0229 0.7056 0.3148 0.044 Uiso 1 1 calc R . .
C110 C 0.0740(3) 0.77765(19) 0.24182(18) 0.0325(8) Uani 1 1 d . . .
C111 C -0.0126(3) 0.7798(2) 0.22015(19) 0.0399(9) Uani 1 1 d . . .
H11A H -0.0542 0.7411 0.2031 0.048 Uiso 1 1 calc R . .
C112 C -0.0378(4) 0.8401(3) 0.2239(2) 0.0535(13) Uani 1 1 d . . .
H11B H -0.0969 0.8423 0.2096 0.064 Uiso 1 1 calc R . .
C113 C 0.0228(4) 0.8959(3) 0.2481(3) 0.0589(14) Uani 1 1 d . . .
H11C H 0.0052 0.9363 0.2499 0.071 Uiso 1 1 calc R . .
C114 C 0.1085(4) 0.8940(2) 0.2699(3) 0.0549(13) Uani 1 1 d . . .
H11D H 0.1497 0.9328 0.2868 0.066 Uiso 1 1 calc R . .
C115 C 0.1341(3) 0.8346(2) 0.2668(2) 0.0417(10) Uani 1 1 d . . .
H11E H 0.1931 0.8329 0.2820 0.050 Uiso 1 1 calc R . .
C120 C 0.3668(4) 0.7961(3) 0.1165(4) 0.096(3) Uani 1 1 d . . .
H12A H 0.4044 0.8053 0.0849 0.115 Uiso 1 1 calc R . .
H12B H 0.3340 0.7516 0.0964 0.115 Uiso 1 1 calc R . .
Cl50 Cl 0.29111(13) 0.85067(11) 0.13391(12) 0.1067(7) Uani 1 1 d . . .
Cl51 Cl 0.43457(15) 0.79924(8) 0.18348(11) 0.0949(6) Uani 1 1 d . . .
C121 C 0.7486(17) 0.0869(13) 0.4807(14) 0.45(2) Uani 1 1 d . . .
H12D H 0.7774 0.1236 0.4692 0.543 Uiso 1 1 calc R . .
H12E H 0.7943 0.0579 0.4770 0.543 Uiso 1 1 calc R . .
Cl52 Cl 0.6985(4) 0.05588(19) 0.4289(2) 0.222(2) Uani 1 1 d . . .
Cl53 Cl 0.75671(16) 0.12208(12) 0.56111(11) 0.1062(7) Uani 1 1 d . . .
C122 C 0.3096(4) 0.4257(2) 0.9478(2) 0.0272(10) Uani 0.70 1 d P . .
H12F H 0.3623 0.4309 0.9783 0.033 Uiso 0.70 1 calc PR . .
H12G H 0.2566 0.4270 0.9713 0.033 Uiso 0.70 1 calc PR . .
Cl54 Cl 0.30045(12) 0.35059(8) 0.88612(8) 0.0773(4) Uani 1 1 d . . .
Cl55 Cl 0.31924(11) 0.49029(8) 0.91758(8) 0.0673(4) Uani 1 1 d . . .
C123 C 0.5192(4) 0.0339(3) -0.0901(3) 0.0605(14) Uani 1 1 d . . .
H12H H 0.4831 -0.0074 -0.0928 0.073 Uiso 1 1 calc R . .
H12I H 0.5743 0.0235 -0.1099 0.073 Uiso 1 1 calc R . .
Cl56 Cl 0.54632(16) 0.08234(9) -0.00974(9) 0.0960(6) Uani 1 1 d . . .
Cl57 Cl 0.45987(11) 0.07259(8) -0.13292(8) 0.0704(4) Uani 1 1 d . . .
O100 O 0.3334(8) 0.5723(6) 0.2980(6) 0.056(3) Uani 0.30 1 d P . .

loop_
_atom_site_aniso_label
_atom_site_aniso_U_11
_atom_site_aniso_U_22
_atom_site_aniso_U_33
_atom_site_aniso_U_23
_atom_site_aniso_U_13
_atom_site_aniso_U_12
Mn1 0.0221(2) 0.0175(2) 0.0248(3) 0.0094(2) 0.00494(19) 0.00308(19)
Mn2 0.0162(2) 0.0174(2) 0.0258(3) 0.00931(19) 0.00008(18) 0.00111(18)
Mn3 0.0157(2) 0.0177(2) 0.0231(2) 0.01042(19) 0.00119(18) 0.00011(17)
Mn4 0.0176(2) 0.0276(3) 0.0283(3) 0.0178(2) 0.00002(19) 0.00011(19)
Mn5 0.0155(2) 0.0233(2) 0.0237(2) 0.0124(2) 0.00137(18) 0.00159(18)
Mn6 0.0158(2) 0.0232(2) 0.0246(2) 0.0124(2) 0.00365(18) 0.00099(18)
Mn7 0.0222(2) 0.0245(3) 0.0220(2) 0.0128(2) 0.00323(19) -0.00172(19)
Mn8 0.0268(3) 0.0352(3) 0.0371(3) 0.0252(3) 0.0086(2) 0.0069(2)
Mn9 0.0178(2) 0.0174(2) 0.0176(2) 0.00802(18) -0.00052(17) -0.00042(17)
Mn10 0.0153(2) 0.0170(2) 0.0176(2) 0.00801(18) 0.00061(17) -0.00038(17)
Mn11 0.0152(2) 0.0199(2) 0.0180(2) 0.00929(18) 0.00003(17) -0.00004(17)
Mn12 0.0177(2) 0.0204(2) 0.0176(2) 0.00970(19) 0.00095(18) -0.00123(18)
Cl1 0.0374(6) 0.0823(9) 0.0763(9) 0.0502(8) 0.0013(6) 0.0142(6)
Cl2 0.0613(7) 0.0373(5) 0.0483(6) 0.0280(5) 0.0069(5) 0.0014(5)
Cl3 0.0390(13) 0.108(5) 0.0515(16) 0.0007(19) 0.0109(10) 0.0168(18)
Cl3' 0.0381(17) 0.094(6) 0.072(4) -0.018(4) 0.0119(18) 0.019(2)
Cl4 0.0515(18) 0.113(6) 0.186(8) 0.122(6) 0.030(3) 0.041(3)
Cl4' 0.044(2) 0.080(4) 0.084(4) 0.055(3) -0.0125(19) 0.008(2)
Cl5 0.0543(10) 0.0466(9) 0.0255(7) 0.0045(6) -0.0099(6) 0.0152(7)
Cl5' 0.097(5) 0.073(3) 0.027(2) 0.009(2) 0.014(2) -0.003(3)
Cl6 0.0723(9) 0.0408(7) 0.0739(9) 0.0112(6) -0.0031(7) -0.0185(6)
Cl8 0.134(3) 0.142(3) 0.0412(12) 0.0436(15) -0.0413(14) -0.066(2)
Cl8' 0.044(2) 0.146(6) 0.068(3) 0.083(4) -0.012(2) -0.011(3)
Cl9 0.1018(18) 0.0607(13) 0.0514(11) 0.0119(9) 0.0093(11) -0.0349(12)
Cl9' 0.097(4) 0.063(3) 0.068(3) 0.010(2) -0.015(3) 0.007(3)
Cl10 0.0744(8) 0.0667(8) 0.0340(5) 0.0295(5) 0.0204(5) 0.0217(6)
Cl11 0.0565(7) 0.0438(6) 0.0476(6) -0.0011(5) -0.0079(5) -0.0067(5)
Cl12 0.0572(7) 0.0674(8) 0.0343(6) -0.0047(5) 0.0054(5) -0.0118(6)
Cl13 0.0207(4) 0.0481(6) 0.0547(6) 0.0125(5) -0.0002(4) 0.0048(4)
Cl14 0.0463(6) 0.0602(8) 0.0531(7) -0.0103(6) 0.0045(5) 0.0184(6)
Cl15 0.0461(6) 0.0364(5) 0.0319(5) 0.0052(4) -0.0089(4) -0.0133(4)
Cl16 0.0423(6) 0.0741(8) 0.0479(6) 0.0425(6) 0.0078(5) -0.0016(5)
Cl17 0.0743(9) 0.0277(5) 0.0745(9) 0.0099(5) -0.0087(7) 0.0100(5)
Cl18 0.0423(5) 0.0499(6) 0.0391(5) 0.0293(5) 0.0029(4) 0.0017(4)
Cl19 0.0497(6) 0.0404(6) 0.0491(6) 0.0014(5) 0.0097(5) 0.0088(5)
Cl20 0.0780(8) 0.0255(5) 0.0428(6) 0.0066(4) -0.0068(5) -0.0014(5)
Cl21 0.0673(8) 0.0583(7) 0.0292(5) 0.0175(5) 0.0094(5) 0.0075(6)
Cl22 0.0533(6) 0.0527(7) 0.0359(5) 0.0064(5) 0.0144(5) 0.0141(5)
Cl23 0.0462(6) 0.0494(6) 0.0378(5) 0.0019(5) -0.0201(5) 0.0015(5)
Cl24 0.0311(5) 0.0592(7) 0.0612(7) 0.0396(6) 0.0110(5) 0.0184(5)
Cl25 0.0373(6) 0.0664(8) 0.0621(8) -0.0017(6) -0.0123(5) -0.0018(5)
Cl26 0.063(3) 0.0309(18) 0.034(3) -0.0078(16) 0.025(3) 0.0005(17)
Cl27 0.057(2) 0.067(2) 0.058(2) 0.0386(19) 0.0392(19) 0.015(2)
Cl28 0.059(6) 1.29(8) 0.144(11) 0.08(2) 0.034(6) 0.060(18)
Cl29 0.083(5) 0.142(9) 0.025(2) -0.002(4) 0.028(2) 0.044(6)
Cl30 0.068(4) 0.096(4) 0.211(10) 0.085(5) 0.105(6) 0.026(3)
Cl31 0.0706(9) 0.0857(10) 0.0431(7) 0.0115(7) 0.0245(6) 0.0217(8)
Cl32 0.0716(8) 0.0250(5) 0.0640(8) 0.0120(5) -0.0189(6) -0.0055(5)
Cl33 0.0637(8) 0.0592(8) 0.0509(7) 0.0194(6) -0.0279(6) -0.0112(6)
Cl34 0.0872(9) 0.0439(6) 0.0285(5) 0.0038(4) 0.0216(5) -0.0008(6)
Cl35 0.0602(8) 0.0614(8) 0.1162(13) 0.0529(9) -0.0135(8) -0.0236(7)
Cl36 0.0673(8) 0.0586(8) 0.0861(10) 0.0556(8) 0.0080(7) 0.0081(6)
O1 0.0368(14) 0.0237(12) 0.0333(14) 0.0143(11) 0.0104(11) 0.0073(10)
O2 0.0276(13) 0.0251(13) 0.0603(19) 0.0188(13) 0.0148(12) 0.0070(11)
O3 0.0578(18) 0.0266(13) 0.0248(13) 0.0060(11) 0.0095(12) 0.0136(13)
O4 0.0182(10) 0.0185(11) 0.0232(11) 0.0087(9) 0.0019(9) 0.0011(8)
O5 0.0215(11) 0.0208(11) 0.0220(11) 0.0110(9) 0.0025(9) 0.0014(9)
O6 0.0433(17) 0.056(2) 0.0331(16) 0.0132(14) -0.0074(13) -0.0082(15)
O7 0.0255(12) 0.0320(13) 0.0267(12) 0.0151(11) 0.0067(10) 0.0066(10)
O8 0.0213(12) 0.0197(12) 0.0394(14) 0.0107(11) -0.0054(10) -0.0007(9)
O9 0.0234(12) 0.0237(12) 0.0439(15) 0.0130(11) -0.0005(11) 0.0052(10)
O10 0.0164(10) 0.0178(11) 0.0215(11) 0.0094(9) 0.0003(8) -0.0002(8)
O11 0.046(5) 0.020(4) 0.011(3) 0.002(3) -0.007(3) -0.005(3)
O12 0.0182(11) 0.0245(12) 0.0348(13) 0.0150(10) 0.0007(10) -0.0004(9)
O13 0.0271(12) 0.0280(13) 0.0253(12) 0.0112(10) 0.0038(10) 0.0056(10)
O14 0.0262(12) 0.0258(12) 0.0261(12) 0.0073(10) 0.0028(10) -0.0067(10)
O15 0.0233(12) 0.0237(12) 0.0338(13) 0.0167(10) 0.0002(10) -0.0006(9)
O16 0.0167(10) 0.0187(11) 0.0240(11) 0.0118(9) 0.0005(8) 0.0004(8)
O17 0.0245(13) 0.0522(18) 0.064(2) 0.0452(16) -0.0048(13) -0.0064(12)
O18 0.0371(15) 0.0575(19) 0.0307(15) 0.0170(14) 0.0062(12) 0.0143(14)
O19 0.0350(15) 0.0309(14) 0.0511(18) 0.0140(13) 0.0095(13) 0.0043(12)
O20 0.0174(10) 0.0214(11) 0.0221(11) 0.0113(9) 0.0009(9) 0.0003(9)
O21 0.0266(13) 0.0440(16) 0.0431(16) 0.0307(13) -0.0067(11) -0.0027(11)
O22 0.0265(12) 0.0250(12) 0.0270(12) 0.0100(10) 0.0018(10) 0.0016(10)
O23 0.0257(12) 0.0281(13) 0.0262(12) 0.0098(10) -0.0034(10) 0.0035(10)
O24 0.0162(11) 0.0326(13) 0.0364(14) 0.0195(11) 0.0033(10) 0.0043(10)
O25 0.0232(12) 0.0314(13) 0.0329(13) 0.0203(11) 0.0050(10) 0.0073(10)
O26 0.0154(10) 0.0231(11) 0.0238(11) 0.0117(9) 0.0028(9) 0.0010(9)
O27 0.0178(11) 0.0301(13) 0.0350(14) 0.0160(11) 0.0013(10) 0.0020(10)
O28 0.0277(13) 0.0260(13) 0.0356(14) 0.0095(11) 0.0112(11) 0.0018(10)
O29 0.0273(13) 0.0368(14) 0.0361(14) 0.0192(12) 0.0134(11) 0.0074(11)
O30 0.0262(13) 0.0247(13) 0.0385(15) 0.0102(11) -0.0045(11) 0.0007(10)
O31 0.0194(11) 0.0225(11) 0.0230(11) 0.0119(9) 0.0029(9) -0.0007(9)
O32 0.0349(14) 0.0304(13) 0.0216(12) 0.0103(10) 0.0045(10) -0.0045(11)
O33 0.0295(13) 0.0265(13) 0.0271(13) 0.0105(10) -0.0027(10) -0.0010(10)
O34 0.0281(13) 0.0423(15) 0.0357(14) 0.0226(13) 0.0107(11) 0.0019(11)
O35 0.0332(14) 0.0311(13) 0.0308(13) 0.0190(11) 0.0059(11) -0.0003(11)
O36 0.0224(11) 0.0228(11) 0.0232(11) 0.0130(9) 0.0021(9) -0.0010(9)
O37 0.0344(16) 0.0331(16) 0.080(2) 0.0198(16) -0.0091(15) -0.0013(13)
O38 0.052(2) 0.081(3) 0.085(3) 0.069(2) 0.0361(19) 0.0301(18)
O39 0.0371(15) 0.0498(17) 0.0445(16) 0.0317(14) 0.0154(13) 0.0181(13)
O40 0.070(3) 0.070(3) 0.104(3) 0.048(3) -0.041(2) -0.006(2)
O41 0.0170(10) 0.0197(11) 0.0169(10) 0.0081(9) 0.0011(8) 0.0010(8)
O42 0.0174(10) 0.0187(11) 0.0201(11) 0.0086(9) 0.0000(8) -0.0016(8)
O43 0.0344(13) 0.0247(12) 0.0215(12) 0.0082(10) -0.0039(10) -0.0032(10)
O44 0.0180(10) 0.0176(10) 0.0192(11) 0.0085(9) 0.0005(8) -0.0003(8)
O45 0.0175(10) 0.0181(10) 0.0189(11) 0.0079(9) 0.0016(8) -0.0004(8)
O46 0.0242(12) 0.0226(12) 0.0200(11) 0.0070(9) 0.0025(9) -0.0016(9)
O47 0.0225(11) 0.0256(12) 0.0197(11) 0.0080(9) -0.0020(9) 0.0026(9)
O48 0.0267(12) 0.0261(12) 0.0202(11) 0.0099(10) 0.0031(9) -0.0035(10)
C1 0.0297(18) 0.0246(17) 0.0271(18) 0.0116(14) -0.0023(14) 0.0008(14)
C2 0.043(2) 0.0284(19) 0.035(2) 0.0171(16) 0.0059(17) 0.0071(16)
C3 0.0228(16) 0.0289(18) 0.0340(19) 0.0158(15) 0.0045(14) 0.0066(14)
C4 0.0287(19) 0.032(2) 0.045(2) 0.0153(17) 0.0064(16) 0.0110(15)
C5 0.051(2) 0.0208(17) 0.0199(17) 0.0028(14) 0.0040(16) -0.0044(16)
C6 0.099(4) 0.042(3) 0.029(2) 0.004(2) -0.006(2) -0.015(3)
C7 0.028(3) 0.041(3) 0.028(3) 0.014(2) -0.002(2) -0.002(2)
C8 0.061(4) 0.044(4) 0.036(3) -0.001(3) 0.020(3) -0.004(3)
C9 0.060(9) 0.040(7) 0.019(6) 0.017(5) -0.013(6) -0.027(7)
C10 0.042(10) 0.092(16) 0.13(2) 0.054(15) -0.035(11) -0.025(10)
C11 0.0178(15) 0.0280(17) 0.0252(17) 0.0122(14) 0.0048(12) 0.0001(13)
C12 0.038(2) 0.038(2) 0.0275(19) 0.0135(16) 0.0070(16) 0.0121(17)
C13 0.0162(14) 0.0229(16) 0.0288(17) 0.0092(14) 0.0037(13) 0.0031(12)
C14 0.0203(16) 0.0261(18) 0.039(2) 0.0095(15) -0.0034(14) -0.0005(13)
C15 0.0223(15) 0.0212(16) 0.0225(16) 0.0077(13) -0.0014(13) 0.0014(12)
C16 0.0306(18) 0.0301(19) 0.0245(18) 0.0046(15) -0.0012(14) -0.0037(15)
C17 0.0248(16) 0.0235(16) 0.0307(18) 0.0145(14) 0.0068(14) 0.0035(13)
C18 0.0283(18) 0.0281(18) 0.041(2) 0.0219(16) 0.0027(15) 0.0006(14)
C19 0.0251(17) 0.0257(17) 0.0305(18) 0.0148(14) -0.0003(14) 0.0059(13)
C20 0.0301(18) 0.0312(19) 0.0318(19) 0.0152(16) -0.0001(15) 0.0021(15)
C21 0.0220(16) 0.0220(16) 0.0281(17) 0.0081(14) 0.0030(13) 0.0052(13)
C22 0.036(2) 0.0312(19) 0.0278(18) 0.0100(15) 0.0021(15) 0.0051(16)
C23 0.0227(16) 0.0244(17) 0.0237(16) 0.0101(14) -0.0019(13) -0.0022(13)
C24 0.035(2) 0.0294(19) 0.0263(18) 0.0064(15) -0.0076(15) 0.0041(15)
C25 0.0156(15) 0.0275(17) 0.0295(17) 0.0094(14) 0.0015(13) 0.0028(13)
C26 0.0181(16) 0.040(2) 0.040(2) 0.0196(17) 0.0011(14) 0.0034(15)
C27 0.0285(18) 0.034(2) 0.037(2) 0.0142(17) 0.0135(16) 0.0018(15)
C28 0.055(3) 0.079(4) 0.058(3) 0.028(3) 0.040(3) 0.021(3)
C29 0.0205(15) 0.0230(16) 0.0264(17) 0.0087(14) 0.0038(13) -0.0015(13)
C30 0.035(2) 0.0305(19) 0.034(2) 0.0079(16) -0.0019(16) 0.0068(16)
C31 0.0307(18) 0.0244(17) 0.0209(16) 0.0085(13) -0.0007(13) -0.0005(14)
C32 0.050(2) 0.0293(19) 0.0196(17) 0.0074(15) 0.0002(16) -0.0056(17)
C33 0.036(2) 0.0313(19) 0.0292(19) 0.0183(16) 0.0055(15) -0.0020(16)
C34 0.049(2) 0.0286(19) 0.036(2) 0.0184(17) 0.0144(18) 0.0038(17)
P1 0.0325(5) 0.0223(4) 0.0254(4) 0.0098(4) 0.0032(4) -0.0007(4)
C40 0.0345(19) 0.033(2) 0.0315(19) 0.0168(16) 0.0048(15) 0.0051(16)
C41 0.050(3) 0.044(2) 0.030(2) 0.0143(18) 0.0020(18) 0.002(2)
C42 0.056(3) 0.071(3) 0.035(2) 0.024(2) 0.002(2) 0.012(3)
C43 0.047(3) 0.078(4) 0.051(3) 0.049(3) 0.014(2) 0.022(2)
C44 0.048(3) 0.051(3) 0.064(3) 0.040(3) 0.013(2) 0.012(2)
C45 0.045(2) 0.036(2) 0.044(2) 0.0223(19) 0.0047(19) 0.0046(18)
C50 0.038(2) 0.0257(18) 0.0279(18) 0.0095(15) 0.0030(15) 0.0021(15)
C51 0.050(2) 0.040(2) 0.031(2) 0.0087(17) -0.0005(18) 0.0142(19)
C52 0.061(3) 0.063(3) 0.046(3) 0.019(2) 0.007(2) 0.035(3)
C53 0.084(4) 0.075(4) 0.039(3) 0.017(3) 0.019(3) 0.049(3)
C54 0.085(4) 0.077(4) 0.027(2) 0.012(2) 0.004(2) 0.045(3)
C55 0.052(3) 0.045(2) 0.031(2) 0.0098(18) -0.0013(18) 0.018(2)
C60 0.0337(19) 0.0229(17) 0.0252(17) 0.0076(14) 0.0035(14) 0.0001(14)
C61 0.037(2) 0.035(2) 0.032(2) 0.0177(17) 0.0057(16) 0.0014(16)
C62 0.043(2) 0.036(2) 0.0289(19) 0.0157(17) 0.0040(16) 0.0050(17)
C63 0.035(2) 0.036(2) 0.032(2) 0.0077(17) 0.0036(16) 0.0067(17)
C64 0.0334(19) 0.0301(19) 0.034(2) 0.0099(16) 0.0098(16) 0.0000(15)
C65 0.038(2) 0.0256(18) 0.0286(18) 0.0119(15) 0.0073(15) 0.0022(15)
C70 0.0299(18) 0.0241(17) 0.0302(18) 0.0114(14) -0.0027(14) 0.0004(14)
C71 0.034(2) 0.033(2) 0.044(2) 0.0186(18) 0.0047(17) 0.0010(16)
C72 0.036(2) 0.038(2) 0.065(3) 0.029(2) -0.001(2) -0.0042(18)
C73 0.040(2) 0.027(2) 0.063(3) 0.018(2) -0.021(2) -0.0088(17)
C74 0.052(3) 0.027(2) 0.050(3) 0.0033(19) -0.014(2) 0.0045(19)
C75 0.039(2) 0.030(2) 0.038(2) 0.0079(17) 0.0013(17) 0.0032(16)
P2 0.0278(4) 0.0293(5) 0.0238(4) 0.0087(4) 0.0036(3) 0.0056(4)
C80 0.036(2) 0.0290(19) 0.0294(19) 0.0096(15) 0.0017(15) 0.0080(15)
C81 0.050(3) 0.046(3) 0.039(2) 0.021(2) 0.0001(19) 0.006(2)
C82 0.076(4) 0.079(4) 0.043(3) 0.029(3) -0.006(3) 0.019(3)
C83 0.054(3) 0.091(4) 0.048(3) 0.020(3) -0.012(2) 0.022(3)
C84 0.036(2) 0.079(4) 0.047(3) 0.010(3) -0.005(2) 0.007(2)
C85 0.033(2) 0.058(3) 0.037(2) 0.014(2) 0.0005(17) 0.0058(19)
C90 0.0288(18) 0.0315(19) 0.0238(17) 0.0079(14) 0.0044(14) 0.0022(15)
C91 0.034(2) 0.035(2) 0.034(2) 0.0101(17) 0.0054(16) 0.0092(16)
C92 0.037(2) 0.041(2) 0.037(2) 0.0040(18) 0.0074(18) 0.0058(18)
C93 0.046(2) 0.047(3) 0.031(2) 0.0036(18) 0.0138(18) -0.004(2)
C94 0.047(2) 0.043(2) 0.032(2) 0.0147(18) 0.0072(18) -0.0048(19)
C95 0.0330(19) 0.033(2) 0.032(2) 0.0118(16) 0.0046(16) 0.0015(16)
C100 0.0287(18) 0.0341(19) 0.0275(18) 0.0120(15) 0.0048(14) 0.0053(15)
C101 0.0327(19) 0.035(2) 0.0314(19) 0.0113(16) 0.0039(15) 0.0059(16)
C102 0.037(2) 0.036(2) 0.043(2) 0.0144(18) 0.0019(18) 0.0049(17)
C103 0.036(2) 0.046(2) 0.053(3) 0.028(2) 0.0083(19) 0.0032(18)
C104 0.040(2) 0.053(3) 0.045(2) 0.024(2) 0.0174(19) 0.012(2)
C105 0.038(2) 0.039(2) 0.032(2) 0.0110(17) 0.0103(17) 0.0094(17)
C110 0.041(2) 0.035(2) 0.0254(18) 0.0125(16) 0.0078(15) 0.0134(17)
C111 0.044(2) 0.051(3) 0.0275(19) 0.0126(18) 0.0081(17) 0.020(2)
C112 0.067(3) 0.073(4) 0.037(2) 0.028(2) 0.015(2) 0.042(3)
C113 0.093(4) 0.050(3) 0.052(3) 0.031(2) 0.021(3) 0.037(3)
C114 0.079(4) 0.037(2) 0.055(3) 0.021(2) 0.016(3) 0.012(2)
C115 0.048(2) 0.037(2) 0.045(2) 0.0181(19) 0.012(2) 0.0099(19)
C120 0.060(4) 0.078(5) 0.100(5) -0.028(4) 0.011(4) -0.009(3)
Cl50 0.0706(11) 0.0977(14) 0.1192(17) 0.0020(12) -0.0052(11) -0.0029(10)
Cl51 0.1238(16) 0.0582(9) 0.1236(16) 0.0451(10) 0.0584(13) 0.0296(10)
C121 0.39(4) 0.38(3) 0.48(4) 0.13(3) -0.34(4) -0.07(3)
Cl52 0.266(5) 0.141(3) 0.176(4) -0.032(3) -0.072(3) 0.014(3)
Cl53 0.1140(16) 0.1102(16) 0.0928(14) 0.0321(12) 0.0336(12) 0.0062(13)
C122 0.031(3) 0.029(3) 0.024(2) 0.008(2) 0.011(2) 0.012(2)
Cl54 0.0853(11) 0.0646(9) 0.0709(10) 0.0048(7) 0.0258(8) 0.0133(8)
Cl55 0.0754(9) 0.0733(9) 0.0729(9) 0.0422(8) 0.0234(7) 0.0298(7)
C123 0.078(4) 0.045(3) 0.061(3) 0.015(2) 0.007(3) 0.023(3)
Cl56 0.1433(18) 0.0672(10) 0.0663(10) 0.0079(8) -0.0262(10) 0.0370(11)
Cl57 0.0738(9) 0.0839(10) 0.0666(9) 0.0364(8) 0.0107(7) 0.0293(8)
O100 0.047(6) 0.053(7) 0.067(8) 0.022(6) -0.001(5) 0.004(5)

loop_
_atom_type_symbol
_atom_type_description
_atom_type_scat_dispersion_real
_atom_type_scat_dispersion_imag
_atom_type_scat_source
C C 0.0033 0.0016 'International Tables Vol C Tables 4.2.6.8 and 6.1.1.4'
H H 0.0000 0.0000 'International Tables Vol C Tables 4.2.6.8 and 6.1.1.4'
O O 0.0106 0.0060 'International Tables Vol C Tables 4.2.6.8 and 6.1.1.4'
P P 0.1023 0.0942 'International Tables Vol C Tables 4.2.6.8 and 6.1.1.4'
Cl Cl 0.1484 0.1585 'International Tables Vol C Tables 4.2.6.8 and 6.1.1.4'
Mn Mn 0.3368 0.7283 'International Tables Vol C Tables 4.2.6.8 and 6.1.1.4'

loop_
_geom_angle_atom_site_label_1
_geom_angle_atom_site_label_2
_geom_angle_atom_site_label_3
_geom_angle
O5 Mn1 O4 83.07(9)
O5 Mn1 O1 95.95(10)
O4 Mn1 O1 174.70(11)
O5 Mn1 O2 176.55(12)
O4 Mn1 O2 95.31(10)
O1 Mn1 O2 85.37(11)
O5 Mn1 O6 94.23(11)
O4 Mn1 O6 92.70(11)
O1 Mn1 O6 92.56(12)
O2 Mn1 O6 88.88(13)
O5 Mn1 O3 89.07(11)
O4 Mn1 O3 86.98(10)
O1 Mn1 O3 87.79(11)
O2 Mn1 O3 87.80(12)
O6 Mn1 O3 176.62(12)
O5 Mn1 Mn9 40.87(7)
O4 Mn1 Mn9 43.15(7)
O1 Mn1 Mn9 134.78(8)
O2 Mn1 Mn9 136.92(8)
O6 Mn1 Mn9 101.59(10)
O3 Mn1 Mn9 80.47(8)
O10 Mn2 O4 94.34(10)
O10 Mn2 O9 170.44(10)
O4 Mn2 O9 94.99(10)
O10 Mn2 O8 89.20(10)
O4 Mn2 O8 171.53(10)
O9 Mn2 O8 81.28(10)
O10 Mn2 O7 95.32(9)
O4 Mn2 O7 94.94(10)
O9 Mn2 O7 85.97(10)
O8 Mn2 O7 92.39(10)
O10 Mn2 O11 94.9(2)
O4 Mn2 O11 92.4(2)
O9 Mn2 O11 82.7(2)
O8 Mn2 O11 79.6(2)
O7 Mn2 O11 167.0(2)
O16 Mn3 O10 83.47(9)
O16 Mn3 O15 97.89(10)
O10 Mn3 O15 178.41(10)
O16 Mn3 O12 166.77(10)
O10 Mn3 O12 93.10(9)
O15 Mn3 O12 85.38(10)
O16 Mn3 O13 96.06(10)
O10 Mn3 O13 91.89(9)
O15 Mn3 O13 88.78(10)
O12 Mn3 O13 96.83(10)
O16 Mn3 O14 85.14(10)
O10 Mn3 O14 87.12(9)
O15 Mn3 O14 92.18(10)
O12 Mn3 O14 81.92(10)
O13 Mn3 O14 178.35(10)
O16 Mn3 Mn10 41.41(7)
O10 Mn3 Mn10 42.59(7)
O15 Mn3 Mn10 138.64(7)
O12 Mn3 Mn10 132.28(7)
O13 Mn3 Mn10 100.55(7)
O14 Mn3 Mn10 79.60(6)
O16 Mn4 O20 91.95(8)
O16 Mn4 O21 177.61(11)
O20 Mn4 O21 87.93(9)
O16 Mn4 O17 90.73(9)
O20 Mn4 O17 172.71(12)
O21 Mn4 O17 89.67(10)
O16 Mn4 O19 90.76(10)
O20 Mn4 O19 98.65(10)
O21 Mn4 O19 86.90(12)
O17 Mn4 O19 88.08(12)
O16 Mn4 O18 95.48(10)
O20 Mn4 O18 87.86(10)
O21 Mn4 O18 86.90(11)
O17 Mn4 O18 85.15(13)
O19 Mn4 O18 170.85(11)
O20 Mn5 O26 83.59(9)
O20 Mn5 O24 177.46(11)
O26 Mn5 O24 95.63(10)
O20 Mn5 O25 94.26(10)
O26 Mn5 O25 170.97(11)
O24 Mn5 O25 86.14(10)
O20 Mn5 O22 89.51(10)
O26 Mn5 O22 93.00(9)
O24 Mn5 O22 92.95(10)
O25 Mn5 O22 95.75(10)
O20 Mn5 O23 87.50(10)
O26 Mn5 O23 83.32(9)
O24 Mn5 O23 90.01(10)
O25 Mn5 O23 87.83(10)
O22 Mn5 O23 175.49(9)
O20 Mn5 Mn11 41.37(7)
O26 Mn5 Mn11 42.61(6)
O24 Mn5 Mn11 137.52(7)
O25 Mn5 Mn11 133.69(7)
O22 Mn5 Mn11 96.09(7)
O23 Mn5 Mn11 79.44(6)
O31 Mn6 O26 94.37(10)
O31 Mn6 O27 173.27(10)
O26 Mn6 O27 91.89(10)
O31 Mn6 O29 91.26(10)
O26 Mn6 O29 170.88(10)
O27 Mn6 O29 82.85(11)
O31 Mn6 O30 94.01(10)
O26 Mn6 O30 96.92(10)
O27 Mn6 O30 82.75(10)
O29 Mn6 O30 89.83(11)
O31 Mn6 O28 93.43(10)
O26 Mn6 O28 89.29(10)
O27 Mn6 O28 89.13(10)
O29 Mn6 O28 83.21(10)
O30 Mn6 O28 169.92(10)
O36 Mn7 O31 83.13(10)
O36 Mn7 O35 96.71(10)
O31 Mn7 O35 178.07(11)
O36 Mn7 O34 171.34(11)
O31 Mn7 O34 94.26(10)
O35 Mn7 O34 85.63(11)
O36 Mn7 O33 93.06(10)
O31 Mn7 O33 92.92(10)
O35 Mn7 O33 89.00(10)
O34 Mn7 O33 95.32(11)
O36 Mn7 O32 87.05(10)
O31 Mn7 O32 86.50(9)
O35 Mn7 O32 91.57(10)
O34 Mn7 O32 84.54(11)
O33 Mn7 O32 179.40(10)
O36 Mn7 Mn12 41.14(7)
O31 Mn7 Mn12 42.71(7)
O35 Mn7 Mn12 136.80(8)
O34 Mn7 Mn12 134.47(8)
O33 Mn7 Mn12 100.04(7)
O32 Mn7 Mn12 79.66(6)
O36 Mn8 O5 92.45(9)
O36 Mn8 O40 88.61(13)
O5 Mn8 O40 94.12(15)
O36 Mn8 O38 88.53(11)
O5 Mn8 O38 171.04(14)
O40 Mn8 O38 94.81(18)
O36 Mn8 O39 174.67(10)
O5 Mn8 O39 91.68(9)
O40 Mn8 O39 87.75(14)
O38 Mn8 O39 87.91(11)
O36 Mn8 O37 94.54(10)
O5 Mn8 O37 86.03(11)
O40 Mn8 O37 176.84(14)
O38 Mn8 O37 85.02(15)
O39 Mn8 O37 89.09(12)
O5 Mn9 O44 94.32(10)
O5 Mn9 O4 84.24(10)
O44 Mn9 O4 91.48(10)
O5 Mn9 O42 98.17(10)
O44 Mn9 O42 82.42(9)
O4 Mn9 O42 173.57(10)
O5 Mn9 O41 178.03(10)
O44 Mn9 O41 84.00(9)
O4 Mn9 O41 96.80(9)
O42 Mn9 O41 80.62(9)
O5 Mn9 O43 90.35(10)
O44 Mn9 O43 173.77(10)
O4 Mn9 O43 93.09(10)
O42 Mn9 O43 92.85(10)
O41 Mn9 O43 91.26(10)
O5 Mn9 Mn1 41.45(7)
O44 Mn9 Mn1 101.03(7)
O4 Mn9 Mn1 43.76(7)
O42 Mn9 Mn1 139.41(7)
O41 Mn9 Mn1 139.87(7)
O43 Mn9 Mn1 85.20(8)
O5 Mn9 Mn10 136.90(7)
O44 Mn9 Mn10 43.30(6)
O4 Mn9 Mn10 88.77(7)
O42 Mn9 Mn10 85.41(7)
O41 Mn9 Mn10 41.60(6)
O43 Mn9 Mn10 132.54(7)
Mn1 Mn9 Mn10 124.67(2)
O5 Mn9 Mn12 93.02(7)
O44 Mn9 Mn12 41.65(7)
O4 Mn9 Mn12 132.85(7)
O42 Mn9 Mn12 41.32(7)
O41 Mn9 Mn12 85.04(7)
O43 Mn9 Mn12 134.05(8)
Mn1 Mn9 Mn12 124.81(2)
Mn10 Mn9 Mn12 61.978(16)
O5 Mn9 Mn11 138.70(7)
O44 Mn9 Mn11 83.20(7)
O4 Mn9 Mn11 136.90(7)
O42 Mn9 Mn11 40.56(6)
O41 Mn9 Mn11 40.15(6)
O43 Mn9 Mn11 90.57(8)
Mn1 Mn9 Mn11 175.77(2)
Mn10 Mn9 Mn11 58.684(16)
Mn12 Mn9 Mn11 58.500(16)
O16 Mn10 O10 84.20(9)
O16 Mn10 O41 91.69(10)
O10 Mn10 O41 94.64(9)
O16 Mn10 O45 101.13(9)
O10 Mn10 O45 174.44(9)
O41 Mn10 O45 83.68(9)
O16 Mn10 O44 174.72(10)
O10 Mn10 O44 92.89(9)
O41 Mn10 O44 84.14(9)
O45 Mn10 O44 81.67(9)
O16 Mn10 O46 92.55(10)
O10 Mn10 O46 90.40(10)
O41 Mn10 O46 173.72(9)
O45 Mn10 O46 90.94(10)
O44 Mn10 O46 91.88(9)
O16 Mn10 Mn3 41.77(7)
O10 Mn10 Mn3 42.96(6)
O41 Mn10 Mn3 99.50(7)
O45 Mn10 Mn3 142.53(7)
O44 Mn10 Mn3 135.76(7)
O46 Mn10 Mn3 86.74(7)
O16 Mn10 Mn9 133.43(7)
O10 Mn10 Mn9 88.17(7)
O41 Mn10 Mn9 43.22(6)
O45 Mn10 Mn9 86.99(7)
O44 Mn10 Mn9 41.84(7)
O46 Mn10 Mn9 133.48(7)
Mn3 Mn10 Mn9 120.76(2)
O16 Mn10 Mn11 93.50(7)
O10 Mn10 Mn11 137.22(7)
O41 Mn10 Mn11 42.63(7)
O45 Mn10 Mn11 41.58(7)
O44 Mn10 Mn11 85.63(6)
O46 Mn10 Mn11 132.36(7)
Mn3 Mn10 Mn11 126.20(2)
Mn9 Mn10 Mn11 62.893(16)
O16 Mn10 Mn12 142.63(7)
O10 Mn10 Mn12 133.10(7)
O41 Mn10 Mn12 84.02(7)
O45 Mn10 Mn12 41.52(6)
O44 Mn10 Mn12 40.24(6)
O46 Mn10 Mn12 89.80(7)
Mn3 Mn10 Mn12 174.65(2)
Mn9 Mn10 Mn12 59.434(16)
Mn11 Mn10 Mn12 59.032(16)
O20 Mn11 O26 85.06(10)
O20 Mn11 O45 92.42(10)
O26 Mn11 O45 91.28(10)
O20 Mn11 O41 97.73(9)
O26 Mn11 O41 173.33(10)
O45 Mn11 O41 82.58(9)
O20 Mn11 O42 176.24(10)
O26 Mn11 O42 96.57(9)
O45 Mn11 O42 84.17(9)
O41 Mn11 O42 80.29(9)
O20 Mn11 O47 91.15(10)
O26 Mn11 O47 91.20(10)
O45 Mn11 O47 175.82(10)
O41 Mn11 O47 94.79(9)
O42 Mn11 O47 92.20(9)
O20 Mn11 Mn5 41.69(7)
O26 Mn11 Mn5 43.77(7)
O45 Mn11 Mn5 97.08(7)
O41 Mn11 Mn5 139.42(7)
O42 Mn11 Mn5 140.24(7)
O47 Mn11 Mn5 87.04(7)
O20 Mn11 Mn10 91.69(7)
O26 Mn11 Mn10 132.77(7)
O45 Mn11 Mn10 41.70(7)
O41 Mn11 Mn10 41.39(6)
O42 Mn11 Mn10 84.72(6)
O47 Mn11 Mn10 136.02(7)
Mn5 Mn11 Mn10 121.92(2)
O20 Mn11 Mn12 135.20(7)
O26 Mn11 Mn12 88.09(7)
O45 Mn11 Mn12 43.48(6)
O41 Mn11 Mn12 85.67(6)
O42 Mn11 Mn12 41.71(7)
O47 Mn11 Mn12 133.27(7)
Mn5 Mn11 Mn12 121.52(2)
Mn10 Mn11 Mn12 62.052(16)
O20 Mn11 Mn9 138.22(7)
O26 Mn11 Mn9 136.40(7)
O45 Mn11 Mn9 83.43(7)
O41 Mn11 Mn9 40.49(6)
O42 Mn11 Mn9 39.89(6)
O47 Mn11 Mn9 92.45(7)
Mn5 Mn11 Mn9 179.47(3)
Mn10 Mn11 Mn9 58.423(16)
Mn12 Mn11 Mn9 58.960(16)
O36 Mn12 O31 84.55(10)
O36 Mn12 O42 92.82(10)
O31 Mn12 O42 93.81(10)
O36 Mn12 O44 98.84(10)
O31 Mn12 O44 175.15(10)
O42 Mn12 O44 82.60(9)
O36 Mn12 O48 93.36(10)
O31 Mn12 O48 91.15(10)
O42 Mn12 O48 172.42(9)
O44 Mn12 O48 92.11(10)
O36 Mn12 O45 176.60(10)
O31 Mn12 O45 95.40(9)
O42 Mn12 O45 83.79(9)
O44 Mn12 O45 81.01(9)
O48 Mn12 O45 90.05(9)
O36 Mn12 Mn7 41.85(7)
O31 Mn12 Mn7 43.43(7)
O42 Mn12 Mn7 100.66(7)
O44 Mn12 Mn7 140.38(7)
O48 Mn12 Mn7 86.87(7)
O45 Mn12 Mn7 138.55(7)
O36 Mn12 Mn11 134.93(8)
O31 Mn12 Mn11 88.98(7)
O42 Mn12 Mn11 43.11(7)
O44 Mn12 Mn11 86.17(7)
O48 Mn12 Mn11 131.41(7)
O45 Mn12 Mn11 41.69(6)
Mn7 Mn12 Mn11 123.08(2)
O36 Mn12 Mn9 92.49(8)
O31 Mn12 Mn9 135.61(7)
O42 Mn12 Mn9 41.99(7)
O44 Mn12 Mn9 41.17(7)
O48 Mn12 Mn9 133.23(7)
O45 Mn12 Mn9 85.16(7)
Mn7 Mn12 Mn9 125.29(2)
Mn11 Mn12 Mn9 62.540(17)
O36 Mn12 Mn10 139.98(8)
O31 Mn12 Mn10 135.35(7)
O42 Mn12 Mn10 83.10(6)
O44 Mn12 Mn10 41.14(6)
O48 Mn12 Mn10 89.35(7)
O45 Mn12 Mn10 39.95(6)
Mn7 Mn12 Mn10 175.97(2)
Mn11 Mn12 Mn10 58.916(16)
Mn9 Mn12 Mn10 58.588(16)
C8 Cl7 Cl9 50.8(8)
C8 Cl7 Cl8 40.3(8)
Cl9 Cl7 Cl8 74.9(6)
C8 Cl8 Cl7 28.4(5)
C8 Cl9 Cl7 33.4(5)
C1 O1 Mn1 130.4(2)
C3 O2 Mn1 128.0(2)
C5 O3 Mn1 120.5(2)
Mn2 O4 Mn9 133.15(12)
Mn2 O4 Mn1 123.70(12)
Mn9 O4 Mn1 93.09(9)
Mn9 O5 Mn1 97.69(10)
Mn9 O5 Mn8 130.18(12)
Mn1 O5 Mn8 121.90(11)
C9 O6 C7 77.3(8)
C9 O6 Mn1 135.3(6)
C7 O6 Mn1 127.6(3)
C11 O7 Mn2 129.4(2)
C13 O8 Mn2 130.9(2)
C3 O9 Mn2 135.1(2)
Mn2 O10 Mn10 134.55(12)
Mn2 O10 Mn3 125.03(12)
Mn10 O10 Mn3 94.45(10)
C9 O11 Mn2 126.3(7)
C13 O12 Mn3 127.4(2)
C11 O13 Mn3 125.5(2)
C15 O14 Mn3 119.9(2)
C17 O15 Mn3 133.9(2)
Mn10 O16 Mn3 96.82(10)
Mn10 O16 Mn4 129.95(11)
Mn3 O16 Mn4 126.07(11)
C17 O17 Mn4 133.2(2)
Mn11 O20 Mn5 96.94(10)
Mn11 O20 Mn4 130.59(11)
Mn5 O20 Mn4 127.90(12)
C19 O21 Mn4 128.6(2)
C21 O22 Mn5 119.5(2)
C23 O23 Mn5 120.2(2)
C25 O24 Mn5 130.0(2)
C19 O25 Mn5 130.5(2)
Mn11 O26 Mn6 134.32(12)
Mn11 O26 Mn5 93.63(9)
Mn6 O26 Mn5 125.02(12)
C25 O27 Mn6 131.0(2)
C21 O28 Mn6 131.6(2)
C27 O29 Mn6 132.8(2)
C29 O30 Mn6 132.2(2)
Mn6 O31 Mn12 133.73(12)
Mn6 O31 Mn7 125.01(12)
Mn12 O31 Mn7 93.86(10)
C31 O32 Mn7 120.3(2)
C29 O33 Mn7 126.3(2)
C27 O34 Mn7 129.4(2)
C33 O35 Mn7 135.1(2)
Mn12 O36 Mn7 97.01(11)
Mn12 O36 Mn8 130.16(12)
Mn7 O36 Mn8 129.18(11)
C33 O38 Mn8 132.2(3)
C1 O39 Mn8 131.2(2)
C7 O40 Mn8 119.7(4)
Mn10 O41 Mn11 95.98(10)
Mn10 O41 Mn9 95.18(9)
Mn11 O41 Mn9 99.36(9)
Mn12 O42 Mn9 96.69(10)
Mn12 O42 Mn11 95.18(10)
Mn9 O42 Mn11 99.54(10)
C5 O43 Mn9 124.0(2)
Mn9 O44 Mn12 97.18(10)
Mn9 O44 Mn10 94.86(9)
Mn12 O44 Mn10 98.62(10)
Mn11 O45 Mn10 96.73(10)
Mn11 O45 Mn12 94.83(9)
Mn10 O45 Mn12 98.53(10)
C15 O46 Mn10 124.7(2)
C23 O47 Mn11 123.7(2)
C31 O48 Mn12 125.0(2)
O39 C1 O1 128.8(3)
O39 C1 C2 119.7(3)
O1 C1 C2 111.5(3)
C1 C2 Cl2 113.0(3)
C1 C2 Cl1 108.3(3)
Cl2 C2 Cl1 109.6(2)
C1 C2 H2A 108.6
Cl2 C2 H2A 108.6
Cl1 C2 H2A 108.6
O2 C3 O9 127.9(3)
O2 C3 C4 118.9(3)
O9 C3 C4 113.3(3)
C3 C4 Cl4 113.7(3)
C3 C4 Cl3' 111.9(3)
Cl4 C4 Cl3' 82.9(3)
C3 C4 Cl3 106.4(3)
Cl4 C4 Cl3 111.2(3)
Cl3' C4 Cl3 29.7(3)
C3 C4 Cl4' 103.4(4)
Cl4 C4 Cl4' 25.9(3)
Cl3' C4 Cl4' 108.8(4)
Cl3 C4 Cl4' 136.4(3)
O3 C5 O43 128.9(3)
O3 C5 C6 112.0(4)
O43 C5 C6 119.1(4)
Cl5' C6 C5 122.1(4)
Cl5' C6 Cl5 47.3(3)
C5 C6 Cl5 115.4(4)
Cl5' C6 Cl6 129.4(4)
C5 C6 Cl6 108.5(3)
Cl5 C6 Cl6 112.4(3)
O6 C7 O40 132.8(5)
O6 C7 C8 117.9(5)
O40 C7 C8 109.0(5)
Cl7 C8 C7 114.7(12)
Cl7 C8 Cl8 111.3(11)
C7 C8 Cl8 110.1(5)
Cl7 C8 Cl9 95.8(11)
C7 C8 Cl9 112.4(4)
Cl8 C8 Cl9 111.9(4)
O6 C9 O11 124.7(11)
O6 C9 C10 117.2(12)
O11 C9 C10 118.0(12)
C9 C10 Cl8' 115.1(11)
C9 C10 Cl9' 109.5(14)
Cl8' C10 Cl9' 110.2(16)
C9 C10 H10B 107.2
Cl8' C10 H10B 107.2
Cl9' C10 H10B 107.2
O7 C11 O13 127.9(3)
O7 C11 C12 113.5(3)
O13 C11 C12 118.6(3)
C11 C12 Cl10 112.3(3)
C11 C12 Cl11 107.6(3)
Cl10 C12 Cl11 110.8(2)
C11 C12 H12C 108.7
Cl10 C12 H12C 108.7
Cl11 C12 H12C 108.7
O8 C13 O12 128.2(3)
O8 C13 C14 116.8(3)
O12 C13 C14 115.1(3)
C13 C14 Cl13 111.4(3)
C13 C14 Cl12 108.0(2)
Cl13 C14 Cl12 110.2(2)
C13 C14 H14C 109.1
Cl13 C14 H14C 109.1
Cl12 C14 H14C 109.1
O14 C15 O46 128.8(3)
O14 C15 C16 119.7(3)
O46 C15 C16 111.4(3)
C15 C16 Cl15 112.4(3)
C15 C16 Cl14 108.1(2)
Cl15 C16 Cl14 110.4(2)
C15 C16 H16C 108.6
Cl15 C16 H16C 108.6
Cl14 C16 H16C 108.6
O17 C17 O15 128.3(3)
O17 C17 C18 119.4(3)
O15 C17 C18 112.3(3)
C17 C18 Cl16 110.6(3)
C17 C18 Cl17 108.7(3)
Cl16 C18 Cl17 110.8(2)
C17 C18 H18F 108.9
Cl16 C18 H18F 108.9
Cl17 C18 H18F 108.9
O21 C19 O25 128.6(3)
O21 C19 C20 117.6(3)
O25 C19 C20 113.7(3)
C19 C20 Cl18 112.3(3)
C19 C20 Cl19 105.2(2)
Cl18 C20 Cl19 110.1(2)
C19 C20 H20E 109.7
Cl18 C20 H20E 109.7
Cl19 C20 H20E 109.7
O28 C21 O22 126.9(3)
O28 C21 C22 117.4(3)
O22 C21 C22 115.6(3)
C21 C22 Cl21 113.5(3)
C21 C22 Cl20 111.3(3)
Cl21 C22 Cl20 109.3(2)
C21 C22 H22B 107.5
Cl21 C22 H22B 107.5
Cl20 C22 H22B 107.5
O23 C23 O47 129.4(3)
O23 C23 C24 119.3(3)
O47 C23 C24 111.3(3)
C23 C24 Cl23 112.7(3)
C23 C24 Cl22 106.9(2)
Cl23 C24 Cl22 110.3(2)
C23 C24 H24A 109.0
Cl23 C24 H24A 109.0
Cl22 C24 H24A 109.0
O27 C25 O24 129.2(3)
O27 C25 C26 112.8(3)
O24 C25 C26 118.0(3)
C25 C26 Cl24 112.0(3)
C25 C26 Cl25 106.6(3)
Cl24 C26 Cl25 111.1(2)
C25 C26 H26A 109.0
Cl24 C26 H26A 109.0
Cl25 C26 H26A 109.0
O29 C27 O34 127.9(3)
O29 C27 C28 114.4(4)
O34 C27 C28 117.6(4)
Cl28 C28 C27 111.8(9)
Cl28 C28 Cl30 38.7(12)
C27 C28 Cl30 115.2(5)
Cl28 C28 Cl29 136.0(7)
C27 C28 Cl29 110.8(5)
Cl30 C28 Cl29 110.7(6)
Cl28 C28 Cl26 140.0(11)
C27 C28 Cl26 107.4(4)
Cl30 C28 Cl26 125.9(5)
Cl29 C28 Cl26 18.3(4)
Cl28 C28 Cl27 72.0(14)
C27 C28 Cl27 107.0(4)
Cl30 C28 Cl27 33.4(4)
Cl29 C28 Cl27 85.8(4)
Cl26 C28 Cl27 103.9(4)
O30 C29 O33 128.2(3)
O30 C29 C30 113.5(3)
O33 C29 C30 118.3(3)
C29 C30 Cl32 112.4(3)
C29 C30 Cl31 107.8(3)
Cl32 C30 Cl31 110.1(2)
C29 C30 H30A 108.8
Cl32 C30 H30A 108.8
Cl31 C30 H30A 108.8
O32 C31 O48 128.2(3)
O32 C31 C32 120.1(3)
O48 C31 C32 111.7(3)
C31 C32 Cl34 112.6(3)
C31 C32 Cl33 107.7(3)
Cl34 C32 Cl33 109.6(2)
C31 C32 H32A 109.0
Cl34 C32 H32A 109.0
Cl33 C32 H32A 109.0
O38 C33 O35 129.1(3)
O38 C33 C34 119.7(3)
O35 C33 C34 111.2(3)
C33 C34 Cl36 113.2(3)
C33 C34 Cl35 108.3(3)
Cl36 C34 Cl35 110.1(2)
C33 C34 H34A 108.4
Cl36 C34 H34A 108.4
Cl35 C34 H34A 108.4
C50 P1 C70 108.40(18)
C50 P1 C40 107.52(18)
C70 P1 C40 111.92(18)
C50 P1 C60 111.75(18)
C70 P1 C60 106.39(17)
C40 P1 C60 110.88(17)
C41 C40 C45 120.3(4)
C41 C40 P1 122.5(3)
C45 C40 P1 117.3(3)
C40 C41 C42 119.4(4)
C40 C41 H41A 120.3
C42 C41 H41A 120.3
C43 C42 C41 120.0(5)
C43 C42 H42A 120.0
C41 C42 H42A 120.0
C44 C43 C42 120.5(4)
C44 C43 H43A 119.8
C42 C43 H43A 119.8
C43 C44 C45 120.8(4)
C43 C44 H44A 119.6
C45 C44 H44A 119.6
C44 C45 C40 119.0(4)
C44 C45 H45A 120.5
C40 C45 H45A 120.5
C55 C50 C51 119.9(4)
C55 C50 P1 121.6(3)
C51 C50 P1 118.3(3)
C52 C51 C50 119.5(4)
C52 C51 H51A 120.2
C50 C51 H51A 120.2
C53 C52 C51 119.9(5)
C53 C52 H52A 120.1
C51 C52 H52A 120.1
C52 C53 C54 120.9(5)
C52 C53 H53A 119.5
C54 C53 H53A 119.5
C53 C54 C55 120.0(4)
C53 C54 H54A 120.0
C55 C54 H54A 120.0
C54 C55 C50 119.7(4)
C54 C55 H55A 120.1
C50 C55 H55A 120.1
C65 C60 C61 119.8(4)
C65 C60 P1 121.8(3)
C61 C60 P1 118.4(3)
C62 C61 C60 119.7(4)
C62 C61 H61A 120.1
C60 C61 H61A 120.1
C63 C62 C61 119.9(4)
C63 C62 H62A 120.0
C61 C62 H62A 120.0
C62 C63 C64 120.2(4)
C62 C63 H63A 119.9
C64 C63 H63A 119.9
C65 C64 C63 120.5(4)
C65 C64 H64A 119.7
C63 C64 H64A 119.7
C64 C65 C60 119.9(3)
C64 C65 H65A 120.1
C60 C65 H65A 120.1
C71 C70 C75 119.9(4)
C71 C70 P1 120.0(3)
C75 C70 P1 119.9(3)
C72 C71 C70 119.6(4)
C72 C71 H71A 120.2
C70 C71 H71A 120.2
C73 C72 C71 120.3(4)
C73 C72 H72A 119.8
C71 C72 H72A 119.8
C72 C73 C74 120.5(4)
C72 C73 H73A 119.7
C74 C73 H73A 119.7
C73 C74 C75 120.1(4)
C73 C74 H74A 119.9
C75 C74 H74A 119.9
C74 C75 C70 119.5(4)
C74 C75 H75A 120.3
C70 C75 H75A 120.3
C90 P2 C110 108.27(18)
C90 P2 C80 107.67(18)
C110 P2 C80 110.19(18)
C90 P2 C100 111.19(17)
C110 P2 C100 109.90(19)
C80 P2 C100 109.58(18)
C81 C80 C85 119.4(4)
C81 C80 P2 121.9(3)
C85 C80 P2 118.7(3)
C82 C81 C80 119.7(5)
C82 C81 H81A 120.1
C80 C81 H81A 120.1
C83 C82 C81 120.1(5)
C83 C82 H82A 120.0
C81 C82 H82A 120.0
C82 C83 C84 121.0(5)
C82 C83 H83A 119.5
C84 C83 H83A 119.5
C83 C84 C85 119.8(5)
C83 C84 H84A 120.1
C85 C84 H84A 120.1
C84 C85 C80 120.0(4)
C84 C85 H85A 120.0
C80 C85 H85A 120.0
C91 C90 C95 120.6(3)
C91 C90 P2 119.6(3)
C95 C90 P2 119.8(3)
C92 C91 C90 119.3(4)
C92 C91 H91A 120.3
C90 C91 H91A 120.3
C91 C92 C93 120.2(4)
C91 C92 H92A 119.9
C93 C92 H92A 119.9
C94 C93 C92 120.5(4)
C94 C93 H93A 119.7
C92 C93 H93A 119.7
C93 C94 C95 120.4(4)
C93 C94 H94A 119.8
C95 C94 H94A 119.8
C94 C95 C90 118.9(4)
C94 C95 H95A 120.5
C90 C95 H95A 120.5
C101 C100 C105 120.1(4)
C101 C100 P2 120.8(3)
C105 C100 P2 119.0(3)
C102 C101 C100 119.6(4)
C102 C101 H10A 120.2
C100 C101 H10A 120.2
C103 C102 C101 120.1(4)
C103 C102 H10C 120.0
C101 C102 H10C 120.0
C102 C103 C104 120.8(4)
C102 C103 H10D 119.6
C104 C103 H10D 119.6
C105 C104 C103 119.8(4)
C105 C104 H10E 120.1
C103 C104 H10E 120.1
C104 C105 C100 119.5(4)
C104 C105 H10F 120.3
C100 C105 H10F 120.3
C115 C110 C111 120.0(4)
C115 C110 P2 119.7(3)
C111 C110 P2 120.0(3)
C110 C111 C112 119.0(5)
C110 C111 H11A 120.5
C112 C111 H11A 120.5
C113 C112 C111 120.3(5)
C113 C112 H11B 119.9
C111 C112 H11B 119.9
C114 C113 C112 121.0(5)
C114 C113 H11C 119.5
C112 C113 H11C 119.5
C113 C114 C115 119.3(5)
C113 C114 H11D 120.4
C115 C114 H11D 120.4
C110 C115 C114 120.5(5)
C110 C115 H11E 119.8
C114 C115 H11E 119.8
Cl50 C120 Cl51 113.3(4)
Cl50 C120 H12A 108.9
Cl51 C120 H12A 108.9
Cl50 C120 H12B 108.9
Cl51 C120 H12B 108.9
H12A C120 H12B 107.7
Cl52 C121 Cl53 147(3)
Cl52 C121 H12D 100.0
Cl53 C121 H12D 100.0
Cl52 C121 H12E 100.0
Cl53 C121 H12E 100.0
H12D C121 H12E 104.2
Cl54 C122 Cl55 111.4(3)
Cl54 C122 H12F 109.3
Cl55 C122 H12F 109.3
Cl54 C122 H12G 109.3
Cl55 C122 H12G 109.3
H12F C122 H12G 108.0
Cl56 C123 Cl57 111.8(3)
Cl56 C123 H12H 109.3
Cl57 C123 H12H 109.3
Cl56 C123 H12I 109.3
Cl57 C123 H12I 109.3
H12H C123 H12I 107.9

loop_
_geom_bond_atom_site_label_1
_geom_bond_atom_site_label_2
_geom_bond_distance
Mn1 O5 1.852(2)
Mn1 O4 1.920(2)
Mn1 O1 1.964(2)
Mn1 O2 1.988(3)
Mn1 O6 2.137(3)
Mn1 O3 2.166(3)
Mn1 Mn9 2.7724(7)
Mn2 O10 1.859(2)
Mn2 O4 1.864(2)
Mn2 O9 1.956(2)
Mn2 O8 1.976(2)
Mn2 O7 2.121(2)
Mn2 O11 2.241(7)
Mn3 O16 1.853(2)
Mn3 O10 1.888(2)
Mn3 O15 1.944(2)
Mn3 O12 1.986(2)
Mn3 O13 2.202(2)
Mn3 O14 2.252(2)
Mn3 Mn10 2.7623(6)
Mn4 O16 2.101(2)
Mn4 O20 2.106(2)
Mn4 O21 2.149(2)
Mn4 O17 2.170(3)
Mn4 O19 2.209(3)
Mn4 O18 2.216(3)
Mn5 O20 1.849(2)
Mn5 O26 1.913(2)
Mn5 O24 1.972(2)
Mn5 O25 1.974(2)
Mn5 O22 2.225(2)
Mn5 O23 2.226(3)
Mn5 Mn11 2.7596(7)
Mn6 O31 1.871(2)
Mn6 O26 1.879(2)
Mn6 O27 1.976(2)
Mn6 O29 1.979(2)
Mn6 O30 2.141(3)
Mn6 O28 2.148(3)
Mn7 O36 1.852(2)
Mn7 O31 1.898(2)
Mn7 O35 1.948(2)
Mn7 O34 1.971(3)
Mn7 O33 2.213(2)
Mn7 O32 2.251(3)
Mn7 Mn12 2.7547(7)
Mn8 O36 2.102(2)
Mn8 O5 2.108(2)
Mn8 O40 2.165(4)
Mn8 O38 2.175(3)
Mn8 O39 2.179(3)
Mn8 O37 2.229(3)
Mn9 O5 1.830(2)
Mn9 O44 1.894(2)
Mn9 O4 1.899(2)
Mn9 O42 1.923(2)
Mn9 O41 1.946(2)
Mn9 O43 1.973(2)
Mn9 Mn10 2.8295(7)
Mn9 Mn12 2.8547(7)
Mn9 Mn11 2.9565(7)
Mn10 O16 1.840(2)
Mn10 O10 1.875(2)
Mn10 O41 1.886(2)
Mn10 O45 1.900(2)
Mn10 O44 1.948(2)
Mn10 O46 1.967(2)
Mn10 Mn11 2.8374(6)
Mn10 Mn12 2.9268(6)
Mn11 O20 1.837(2)
Mn11 O26 1.872(2)
Mn11 O45 1.896(2)
Mn11 O41 1.932(2)
Mn11 O42 1.949(2)
Mn11 O47 1.952(2)
Mn11 Mn12 2.8409(7)
Mn12 O36 1.826(2)
Mn12 O31 1.873(2)
Mn12 O42 1.898(2)
Mn12 O44 1.912(2)
Mn12 O48 1.961(2)
Mn12 O45 1.962(2)
Cl1 C2 1.774(4)
Cl2 C2 1.767(4)
Cl3 C4 1.755(5)
Cl3' C4 1.748(6)
Cl4 C4 1.748(5)
Cl4' C4 1.768(7)
Cl5 C6 1.699(6)
Cl5' C6 1.487(7)
Cl6 C6 1.761(5)
Cl7 C8 1.25(2)
Cl7 Cl9 2.27(2)
Cl7 Cl8 2.45(2)
Cl8 C8 1.703(9)
Cl8' C10 1.65(2)
Cl9 C8 1.766(7)
Cl9' C10 1.72(2)
Cl10 C12 1.762(4)
Cl11 C12 1.772(4)
Cl12 C14 1.774(4)
Cl13 C14 1.749(4)
Cl14 C16 1.770(4)
Cl15 C16 1.760(4)
Cl16 C18 1.760(4)
Cl17 C18 1.761(4)
Cl18 C20 1.765(4)
Cl19 C20 1.777(4)
Cl20 C22 1.779(4)
Cl21 C22 1.759(4)
Cl22 C24 1.790(4)
Cl23 C24 1.756(4)
Cl24 C26 1.759(4)
Cl25 C26 1.768(4)
Cl26 C28 1.768(9)
Cl27 C28 1.863(7)
Cl28 C28 1.496(19)
Cl29 C28 1.714(12)
Cl30 C28 1.667(7)
Cl31 C30 1.771(4)
Cl32 C30 1.764(4)
Cl33 C32 1.787(4)
Cl34 C32 1.759(4)
Cl35 C34 1.754(5)
Cl36 C34 1.753(4)
O1 C1 1.261(4)
O2 C3 1.241(4)
O3 C5 1.233(5)
O6 C9 1.143(12)
O6 C7 1.266(7)
O7 C11 1.247(4)
O8 C13 1.250(4)
O9 C3 1.252(4)
O11 C9 1.232(14)
O12 C13 1.251(4)
O13 C11 1.251(4)
O14 C15 1.234(4)
O15 C17 1.267(4)
O17 C17 1.226(4)
O21 C19 1.230(4)
O22 C21 1.266(4)
O23 C23 1.229(4)
O24 C25 1.251(4)
O25 C19 1.266(4)
O27 C25 1.245(4)
O28 C21 1.236(4)
O29 C27 1.246(5)
O30 C29 1.240(4)
O32 C31 1.232(4)
O33 C29 1.253(4)
O34 C27 1.254(5)
O35 C33 1.261(5)
O38 C33 1.220(5)
O39 C1 1.226(5)
O40 C7 1.352(7)
O43 C5 1.271(5)
O46 C15 1.272(4)
O47 C23 1.278(4)
O48 C31 1.279(4)
C1 C2 1.536(5)
C2 H2A 1.0000
C3 C4 1.534(5)
C5 C6 1.534(6)
C7 C8 1.526(9)
C9 C10 1.63(2)
C10 H10B 1.0000
C11 C12 1.536(5)
C12 H12C 1.0000
C13 C14 1.532(5)
C14 H14C 1.0000
C15 C16 1.538(5)
C16 H16C 1.0000
C17 C18 1.530(5)
C18 H18F 1.0000
C19 C20 1.537(5)
C20 H20E 1.0000
C21 C22 1.531(5)
C22 H22B 1.0000
C23 C24 1.540(5)
C24 H24A 1.0000
C25 C26 1.533(5)
C26 H26A 1.0000
C27 C28 1.530(6)
C29 C30 1.539(5)
C30 H30A 1.0000
C31 C32 1.535(5)
C32 H32A 1.0000
C33 C34 1.539(5)
C34 H34A 1.0000
P1 C50 1.789(4)
P1 C70 1.792(4)
P1 C40 1.800(4)
P1 C60 1.801(4)
C40 C41 1.379(6)
C40 C45 1.400(6)
C41 C42 1.401(6)
C41 H41A 0.9500
C42 C43 1.372(7)
C42 H42A 0.9500
C43 C44 1.369(7)
C43 H43A 0.9500
C44 C45 1.385(6)
C44 H44A 0.9500
C45 H45A 0.9500
C50 C55 1.391(5)
C50 C51 1.391(6)
C51 C52 1.385(6)
C51 H51A 0.9500
C52 C53 1.371(7)
C52 H52A 0.9500
C53 C54 1.374(7)
C53 H53A 0.9500
C54 C55 1.376(6)
C54 H54A 0.9500
C55 H55A 0.9500
C60 C65 1.391(5)
C60 C61 1.404(5)
C61 C62 1.393(6)
C61 H61A 0.9500
C62 C63 1.385(6)
C62 H62A 0.9500
C63 C64 1.386(6)
C63 H63A 0.9500
C64 C65 1.384(6)
C64 H64A 0.9500
C65 H65A 0.9500
C70 C71 1.388(5)
C70 C75 1.395(5)
C71 C72 1.386(6)
C71 H71A 0.9500
C72 C73 1.372(7)
C72 H72A 0.9500
C73 C74 1.374(7)
C73 H73A 0.9500
C74 C75 1.390(6)
C74 H74A 0.9500
C75 H75A 0.9500
P2 C90 1.791(4)
P2 C110 1.792(4)
P2 C80 1.793(4)
P2 C100 1.794(4)
C80 C81 1.390(6)
C80 C85 1.401(6)
C81 C82 1.386(7)
C81 H81A 0.9500
C82 C83 1.370(8)
C82 H82A 0.9500
C83 C84 1.373(8)
C83 H83A 0.9500
C84 C85 1.380(6)
C84 H84A 0.9500
C85 H85A 0.9500
C90 C91 1.397(5)
C90 C95 1.396(5)
C91 C92 1.384(6)
C91 H91A 0.9500
C92 C93 1.388(7)
C92 H92A 0.9500
C93 C94 1.374(7)
C93 H93A 0.9500
C94 C95 1.394(6)
C94 H94A 0.9500
C95 H95A 0.9500
C100 C101 1.393(5)
C100 C105 1.404(5)
C101 C102 1.389(6)
C101 H10A 0.9500
C102 C103 1.377(6)
C102 H10C 0.9500
C103 C104 1.389(7)
C103 H10D 0.9500
C104 C105 1.385(6)
C104 H10E 0.9500
C105 H10F 0.9500
C110 C115 1.389(6)
C110 C111 1.390(6)
C111 C112 1.403(6)
C111 H11A 0.9500
C112 C113 1.376(8)
C112 H11B 0.9500
C113 C114 1.375(8)
C113 H11C 0.9500
C114 C115 1.392(6)
C114 H11D 0.9500
C115 H11E 0.9500
C120 Cl50 1.733(7)
C120 Cl51 1.736(8)
C120 H12A 0.9900
C120 H12B 0.9900
C121 Cl52 1.275(18)
C121 Cl53 1.68(3)
C121 H12D 0.9900
C121 H12E 0.9900
C122 Cl54 1.749(5)
C122 Cl55 1.760(5)
C122 H12F 0.9900
C122 H12G 0.9900
C123 Cl56 1.744(6)
C123 Cl57 1.749(5)
C123 H12H 0.9900
C123 H12I 0.9900
